data_7210004
loop_
_publ_author_name
'Wang, Wei'
'Yang, Jin'
'Kan, Wei-Qiu'
'Ma, Jian-Fang'

_publ_section_title
;
 Three new inorganic--organic hybrid compounds constructed from two kinds
 of octamolybdate clusters and flexible multidentate N-donor ligand:
 syntheses, structures, electrochemistry, luminescence, and photocatalytic
 properties
;
_journal_issue 29
_journal_name_full CrystEngComm
_journal_page_first 5844
_journal_paper_doi 10.1039/c3ce40626a
_journal_volume 15
_journal_year 2013
_chemical_formula_moiety 'C120 H122 Mo16 N36 O81 S Zn6'
_chemical_formula_sum 'C120 H122 Mo16 N36 O81 S Zn6'
_chemical_formula_weight 5323.86
_chemical_name_systematic
;
?
;
_space_group_IT_number 2
_symmetry_cell_setting triclinic
_symmetry_space_group_name_Hall '-P 1'
_symmetry_space_group_name_H-M 'P -1'
_atom_sites_solution_hydrogens geom
_atom_sites_solution_primary direct
_atom_sites_solution_secondary difmap
_audit_creation_method SHELXL-97
_cell_angle_alpha 108.314(3)
_cell_angle_beta 106.718(2)
_cell_angle_gamma 109.066(2)
_cell_formula_units_Z 1
_cell_length_a 16.9940(3)
_cell_length_b 18.9140(4)
_cell_length_c 18.9480(8)
_cell_measurement_reflns_used 13055
_cell_measurement_temperature 293(2)
_cell_measurement_theta_max 29.2563
_cell_measurement_theta_min 2.8473
_cell_volume 4920.6(3)
_computing_cell_refinement CrysAlis
_computing_data_collection 'CrysAlis (Oxford Diffraction, 2006)'
_computing_data_reduction CrysAlis
_computing_structure_refinement 'SHELXL-97 (Sheldrick, 2008)'
_computing_structure_solution 'SHELXL-97 (Sheldrick, 2008)'
_diffrn_ambient_temperature 293(2)
_diffrn_detector_area_resol_mean 10.0
_diffrn_measured_fraction_theta_full 0.993
_diffrn_measured_fraction_theta_max 0.993
_diffrn_measurement_device_type 'Oxford Diffraction Gemini R Ultra'
_diffrn_measurement_method '\w scan'
_diffrn_radiation_monochromator graphite
_diffrn_radiation_source 'fine-focus sealed tube'
_diffrn_radiation_type MoK\a
_diffrn_radiation_wavelength 0.71069
_diffrn_reflns_av_R_equivalents 0.0368
_diffrn_reflns_av_sigmaI/netI 0.0634
_diffrn_reflns_limit_h_max 20
_diffrn_reflns_limit_h_min -20
_diffrn_reflns_limit_k_max 22
_diffrn_reflns_limit_k_min -22
_diffrn_reflns_limit_l_max 22
_diffrn_reflns_limit_l_min -19
_diffrn_reflns_number 32013
_diffrn_reflns_theta_full 25.00
_diffrn_reflns_theta_max 25.03
_diffrn_reflns_theta_min 2.85
_exptl_absorpt_coefficient_mu 1.798
_exptl_absorpt_correction_T_max 0.7263
_exptl_absorpt_correction_T_min 0.6620
_exptl_absorpt_correction_type multi-scan
_exptl_absorpt_process_details
;
CrysAlis (Oxford Diffraction, 2006)
;
_exptl_crystal_colour yellow
_exptl_crystal_density_diffrn 1.797
_exptl_crystal_density_method 'not measured'
_exptl_crystal_description Block
_exptl_crystal_F_000 2610
_exptl_crystal_size_max 0.25
_exptl_crystal_size_mid 0.23
_exptl_crystal_size_min 0.19
_refine_diff_density_max 7.718
_refine_diff_density_min -3.055
_refine_diff_density_rms 0.198
_refine_ls_extinction_method none
_refine_ls_goodness_of_fit_ref 1.044
_refine_ls_hydrogen_treatment constr
_refine_ls_matrix_type full
_refine_ls_number_parameters 1415
_refine_ls_number_reflns 17292
_refine_ls_number_restraints 271
_refine_ls_restrained_S_all 1.036
_refine_ls_R_factor_all 0.0962
_refine_ls_R_factor_gt 0.0716
_refine_ls_shift/su_max 0.011
_refine_ls_shift/su_mean 0.000
_refine_ls_structure_factor_coef Fsqd
_refine_ls_weighting_details 'calc w=1/[\s^2^(Fo^2^)+(0.1163P)^2^+45.2446P] where P=(Fo^2^+2Fc^2^)/3'
_refine_ls_weighting_scheme calc
_refine_ls_wR_factor_gt 0.1976
_refine_ls_wR_factor_ref 0.2232
_reflns_number_gt 13034
_reflns_number_total 17292
_reflns_threshold_expression >2\s(I)
_cod_data_source_file c3ce40626a.txt
_cod_data_source_block compound-2
_cod_original_cell_volume 4920.6(2)
_cod_original_sg_symbol_H-M 'p -1'
_cod_database_code 7210004

loop_
_symmetry_equiv_pos_as_xyz
'x, y, z'
'-x, -y, -z'

loop_
_atom_site_label
_atom_site_type_symbol
_atom_site_fract_x
_atom_site_fract_y
_atom_site_fract_z
_atom_site_U_iso_or_equiv
_atom_site_adp_type
_atom_site_occupancy
_atom_site_symmetry_multiplicity
_atom_site_calc_flag
_atom_site_refinement_flags
Zn1 Zn 0.94087(11) 0.78929(10) 0.14184(10) 0.0649(4) Uani 1 1 d .
Zn2 Zn 1.17716(14) 0.93525(13) 0.25885(15) 0.0964(7) Uani 1 1 d .
Zn3 Zn 0.58440(10) -0.16280(7) 0.19279(8) 0.0453(3) Uani 1 1 d .
Mo1 Mo 0.41913(5) -0.53756(5) 0.03582(5) 0.0278(2) Uani 1 1 d .
Mo2 Mo 0.45805(5) -0.08982(5) 0.40889(5) 0.0280(2) Uani 1 1 d .
Mo3 Mo 0.60326(6) -0.07041(5) 0.58011(5) 0.0318(2) Uani 1 1 d .
Mo4 Mo 0.46223(6) -0.36113(5) 0.00092(5) 0.0310(2) Uani 1 1 d .
Mo5 Mo 0.57664(6) 0.08928(5) 0.38823(5) 0.0330(2) Uani 1 1 d .
Mo6 Mo 0.28643(6) -0.70945(5) -0.14504(5) 0.0310(2) Uani 1 1 d .
Mo7 Mo 0.67002(6) -0.03035(5) 0.41276(5) 0.0343(2) Uani 1 1 d .
Mo8 Mo 0.69520(6) -0.46325(5) 0.15104(5) 0.0330(2) Uani 1 1 d .
C1 C 0.6620(7) 0.3847(6) 0.3986(7) 0.043(2) Uani 1 1 d .
C2 C 0.7165(8) 0.4158(7) 0.3624(7) 0.046(3) Uani 1 1 d .
C3 C 0.7895(10) 0.4947(9) 0.4077(8) 0.068(4) Uani 1 1 d .
C4 C 0.830(2) 0.5310(18) 0.4915(19) 0.047(7) Uani 0.50 1 d P
C4' C 0.798(2) 0.551(2) 0.491(2) 0.065(9) Uani 0.50 1 d P
C5 C 0.7623(12) 0.5061(10) 0.5281(9) 0.088(5) Uani 1 1 d .
C6 C 0.6832(9) 0.4311(7) 0.4811(8) 0.056(3) Uani 1 1 d .
C7 C 0.5797(8) 0.2993(7) 0.3484(7) 0.048(3) Uani 1 1 d .
C8 C 0.4341(9) 0.2403(8) 0.2365(8) 0.063(4) Uani 1 1 d .
C9 C 0.4017(12) 0.1622(9) 0.2354(10) 0.091(6) Uani 1 1 d .
C10 C 0.303(2) 0.103(2) 0.180(2) 0.074(8) Uani 0.50 1 d PU
C10' C 0.3283(19) 0.0913(17) 0.1623(16) 0.054(6) Uani 0.50 1 d PU
C11 C 0.252(3) 0.119(2) 0.117(2) 0.064(9) Uani 0.40 1 d PU
C11' C 0.2736(15) 0.1016(13) 0.0976(13) 0.049(5) Uani 0.60 1 d PU
C12 C 0.3059(9) 0.1866(8) 0.1074(7) 0.060(3) Uani 1 1 d .
C13 C 0.3852(8) 0.2525(7) 0.1728(7) 0.057(3) Uani 1 1 d .
H13 H 0.4063 0.3053 0.1745 0.069 Uiso 1 1 calc R
C14' C 0.178(2) 0.1695(19) -0.0117(19) 0.039(8) Uani 0.50 1 d PU
C14 C 0.171(2) 0.1900(19) 0.004(2) 0.050(8) Uani 0.50 1 d P
C15 C 0.3136(7) 0.2405(6) 0.0064(6) 0.041(2) Uani 1 1 d .
C16 C 0.6938(10) 0.3656(8) 0.2748(8) 0.059(3) Uani 1 1 d .
H16A H 0.6295 0.3470 0.2400 0.071 Uiso 1 1 calc R
H16B H 0.7321 0.3995 0.2569 0.071 Uiso 1 1 calc R
C17 C 0.6813(11) 0.2337(8) 0.1914(9) 0.066(4) Uani 1 1 d .
C18 C 0.6582(14) 0.2438(10) 0.1205(10) 0.086(5) Uani 1 1 d .
C20 C 0.606(3) 0.092(2) 0.031(2) 0.073(8) Uani 0.50 1 d PU
C20' C 0.649(2) 0.1042(18) 0.0455(17) 0.058(7) Uani 0.50 1 d PU
C21 C 0.6549(14) 0.0948(9) 0.1143(11) 0.087(5) Uani 1 1 d .
C22 C 0.6825(13) 0.1598(9) 0.1892(9) 0.082(5) Uani 1 1 d .
H22 H 0.7017 0.1545 0.2376 0.098 Uiso 1 1 calc R
C23 C 0.6157(12) -0.0239(8) 0.1501(9) 0.067(4) Uani 1 1 d .
C24' C 0.647(3) -0.048(2) 0.051(2) 0.088(9) Uani 0.50 1 d PU
C24 C 0.7209(19) -0.0117(17) 0.1051(17) 0.063(6) Uani 0.50 1 d PU
C25 C 0.8511(10) 0.5383(11) 0.3731(10) 0.084(5) Uani 1 1 d .
C26 C 1.0090(10) 0.5878(10) 0.4025(9) 0.073(4) Uani 1 1 d .
C27 C 1.0921(12) 0.5990(11) 0.4569(13) 0.102(6) Uani 1 1 d .
H27 H 1.0941 0.5670 0.4854 0.123 Uiso 1 1 calc R
C28 C 1.1744(11) 0.6624(12) 0.4665(12) 0.096(6) Uani 1 1 d .
H28 H 1.2315 0.6721 0.5026 0.116 Uiso 1 1 calc R
C29 C 1.1722(10) 0.7092(10) 0.4247(10) 0.081(5) Uani 1 1 d .
H29 H 1.2264 0.7498 0.4314 0.098 Uiso 1 1 calc R
C30 C 1.0881(9) 0.6946(9) 0.3730(8) 0.068(4) Uani 1 1 d .
C31 C 1.0063(9) 0.6366(9) 0.3631(8) 0.065(4) Uani 1 1 d .
H31 H 0.9500 0.6308 0.3299 0.077 Uiso 1 1 calc R
C32 C 1.0114(9) 0.7242(10) 0.2613(9) 0.072(4) Uani 1 1 d .
C33 C 1.1556(9) 0.8128(9) 0.3398(11) 0.087(5) Uani 1 1 d .
H33 H 1.2157 0.8394 0.3811 0.105 Uiso 1 1 calc R
C35 C 0.9946(16) 0.7619(11) 0.5972(12) 0.104(6) Uani 1 1 d .
C36 C 1.0792(17) 0.7789(13) 0.5982(12) 0.116(7) Uani 1 1 d .
H36 H 1.0933 0.7354 0.5780 0.140 Uiso 1 1 calc R
C37 C 1.1460(14) 0.8633(12) 0.6302(11) 0.095(5) Uani 1 1 d U
H37 H 1.2049 0.8763 0.6331 0.114 Uiso 1 1 calc R
C38 C 1.1196(11) 0.9281(14) 0.6581(11) 0.104(6) Uani 1 1 d .
H38 H 1.1597 0.9841 0.6770 0.125 Uiso 1 1 calc R
C39 C 1.0355(13) 0.9050(10) 0.6560(11) 0.089(5) Uani 1 1 d .
C40 C 0.9701(13) 0.8243(9) 0.6253(11) 0.097(6) Uani 1 1 d .
H40 H 0.9116 0.8120 0.6233 0.116 Uiso 1 1 calc R
C43 C 0.7944(18) 0.5574(12) 0.6230(11) 0.124(8) Uani 1 1 d .
H43A H 0.8509 0.6091 0.6465 0.148 Uiso 1 1 calc R
H43B H 0.7470 0.5709 0.6329 0.148 Uiso 1 1 calc R
C44 C 0.797(2) 0.5122(16) 0.7299(14) 0.142(10) Uani 1 1 d .
C45 C 0.788(2) 0.5798(14) 0.7761(14) 0.154(11) Uani 1 1 d .
H45 H 0.7924 0.6221 0.7600 0.185 Uiso 1 1 calc R
C46 C 0.771(2) 0.587(2) 0.844(2) 0.190(11) Uani 1 1 d U
H46 H 0.7683 0.6330 0.8767 0.228 Uiso 1 1 calc R
C47 C 0.758(2) 0.509(2) 0.860(2) 0.178(11) Uani 1 1 d U
H47 H 0.7484 0.5080 0.9053 0.214 Uiso 1 1 calc R
C48 C 0.7606(18) 0.4393(14) 0.8065(13) 0.113(7) Uani 1 1 d .
C49 C 0.7773(17) 0.4399(14) 0.7410(13) 0.120(7) Uani 1 1 d .
H49 H 0.7754 0.3928 0.7038 0.144 Uiso 1 1 calc R
C50 C 0.6900(18) 0.3393(17) 0.8546(15) 0.128(8) Uani 1 1 d .
H50 H 0.6559 0.3638 0.8730 0.153 Uiso 1 1 calc R
C51 C 0.7813(19) 0.3167(16) 0.8027(17) 0.132(8) Uani 1 1 d .
H51 H 0.8230 0.3206 0.7796 0.159 Uiso 1 1 calc R
C55 C 0.4768(8) 0.3759(6) 0.6604(6) 0.043(2) Uani 1 1 d .
C56 C 0.5209(9) 0.3788(7) 0.6108(7) 0.049(3) Uani 1 1 d .
H56 H 0.5360 0.3363 0.5894 0.059 Uiso 1 1 calc R
C57 C 0.5426(10) 0.4463(7) 0.5930(8) 0.059(3) Uani 1 1 d .
C58 C 0.5198(10) 0.5079(8) 0.6255(9) 0.065(4) Uani 1 1 d .
H58 H 0.5353 0.5537 0.6141 0.078 Uiso 1 1 calc R
C65 C 0.6222(10) 0.3997(8) 0.5204(9) 0.063(4) Uani 1 1 d .
H65A H 0.5718 0.3445 0.4810 0.076 Uiso 1 1 calc R
H65B H 0.6579 0.3956 0.5678 0.076 Uiso 1 1 calc R
C66 C 0.4745(11) 0.5036(8) 0.6744(9) 0.067(4) Uani 1 1 d .
H66 H 0.4594 0.5461 0.6955 0.081 Uiso 1 1 calc R
C67 C 0.4512(9) 0.4364(7) 0.6927(8) 0.055(3) Uani 1 1 d .
H67 H 0.4197 0.4321 0.7253 0.066 Uiso 1 1 calc R
C68 C 0.4083(9) 0.2227(6) 0.6150(7) 0.047(3) Uani 1 1 d .
H68 H 0.3938 0.2070 0.5594 0.056 Uiso 1 1 calc R
C69 C 0.4572(9) 0.2974(7) 0.7435(7) 0.051(3) Uani 1 1 d .
H69 H 0.4825 0.3430 0.7948 0.061 Uiso 1 1 calc R
N1 N 0.259(4) 0.196(3) 0.034(3) 0.075(18) Uani 0.50 1 d P
N1' N 0.267(3) 0.201(3) 0.041(3) 0.030(8) Uani 0.50 1 d PU
N2 N 0.1704(6) 0.2042(7) -0.0619(6) 0.056(3) Uani 1 1 d .
N3 N 0.2564(5) 0.2432(5) -0.0548(5) 0.0366(19) Uani 1 1 d .
N4 N 0.6760(15) 0.0276(12) 0.1277(14) 0.036(4) Uani 0.50 1 d P
N4' N 0.6334(15) 0.0089(14) 0.1032(13) 0.041(6) Uani 0.50 1 d PU
N5 N 0.6298(8) -0.0884(6) 0.1416(6) 0.059(3) Uani 1 1 d .
N6' N 0.640(2) -0.1077(18) 0.0705(17) 0.081(7) Uani 0.50 1 d PU
N6 N 0.7108(16) -0.0760(12) 0.1226(16) 0.058(6) Uani 0.50 1 d P
N7 N 1.0846(7) 0.7424(7) 0.3276(7) 0.071(3) Uani 1 1 d .
N8 N 1.1253(8) 0.8369(8) 0.2839(9) 0.086(4) Uani 1 1 d .
N9' N 1.0351(10) 0.7750(9) 0.2301(9) 0.021(3) Uani 0.50 1 d PU
N9 N 1.029(3) 0.791(3) 0.255(2) 0.113(12) Uani 0.50 1 d PU
N13 N 0.7453(12) 0.3724(11) 0.8226(12) 0.114(5) Uani 1 1 d .
N14 N 0.6874(14) 0.2703(11) 0.8581(13) 0.124(6) Uani 1 1 d .
N15 N 0.7445(15) 0.2561(14) 0.8231(13) 0.136(7) Uani 1 1 d .
N16 N 0.4477(7) 0.3019(5) 0.6732(5) 0.042(2) Uani 1 1 d .
N17 N 0.4253(7) 0.2186(5) 0.7294(5) 0.044(2) Uani 1 1 d .
N18 N 0.3930(6) 0.1706(5) 0.6468(5) 0.042(2) Uani 1 1 d .
O1' O 0.496(3) 0.316(3) 0.317(3) 0.048(12) Uani 0.25 1 d PU
O1'' O 0.527(2) 0.3074(18) 0.2858(18) 0.030(7) Uani 0.25 1 d PU
O1 O 0.5061(16) 0.3106(14) 0.3005(14) 0.037(6) Uani 0.50 1 d PU
O2 O 0.7101(8) 0.2957(6) 0.2686(6) 0.078(3) Uani 1 1 d .
O1W O 0.4751(6) -0.1338(5) 0.1896(4) 0.054(2) Uani 1 1 d .
O3 O 0.936(4) 0.517(3) 0.388(3) 0.065(10) Uani 0.50 1 d P
O3' O 0.931(3) 0.541(2) 0.407(3) 0.065(10) Uani 0.50 1 d P
O2W O 1.2460(14) 0.8954(10) 0.2001(9) 0.158(7) Uani 1 1 d .
O3W O 0.8829(7) 0.6593(6) 0.0679(6) 0.083(3) Uani 1 1 d .
O5 O 0.8097(15) 0.5033(12) 0.6575(10) 0.162(7) Uani 1 1 d .
O6 O 0.5871(8) 0.4551(6) 0.5451(6) 0.076(3) Uani 1 1 d .
O7 O 0.3957(5) -0.5746(4) 0.1018(4) 0.0385(15) Uani 1 1 d .
O8 O 0.3029(4) -0.5900(4) -0.0575(4) 0.0315(14) Uani 1 1 d .
O9 O 0.4365(5) -0.4338(4) 0.0783(4) 0.0350(15) Uani 1 1 d .
O10 O 0.5471(4) -0.5156(4) 0.0615(4) 0.0311(14) Uani 1 1 d .
O11 O 0.4142(4) -0.6477(4) -0.0471(4) 0.0312(14) Uani 1 1 d .
O12 O 0.1677(5) -0.7493(4) -0.1858(4) 0.0424(17) Uani 1 1 d .
O13 O 0.3088(5) -0.7905(4) -0.1891(4) 0.0391(16) Uani 1 1 d .
O14 O 0.8125(5) -0.4208(5) 0.1930(5) 0.0484(18) Uani 1 1 d .
O15 O 0.3341(4) -0.4331(4) -0.0608(4) 0.0363(15) Uani 1 1 d .
O16 O 0.4807(5) -0.2768(4) 0.0855(4) 0.0447(17) Uani 1 1 d .
O17 O 0.4779(5) -0.3233(4) -0.0666(4) 0.0421(16) Uani 1 1 d .
O18 O 0.6726(5) -0.0506(4) 0.3173(5) 0.0463(18) Uani 1 1 d .
O19 O 0.6200(5) 0.1936(4) 0.4435(5) 0.0447(17) Uani 1 1 d .
O20 O 0.5917(6) 0.0772(5) 0.3007(5) 0.0507(19) Uani 1 1 d .
O21 O 0.6831(5) 0.0775(4) 0.4510(4) 0.0377(15) Uani 1 1 d .
O22 O 0.5232(5) -0.0512(4) 0.3522(4) 0.0334(14) Uani 1 1 d .
O23 O 0.7725(5) -0.0170(5) 0.4756(5) 0.0533(19) Uani 1 1 d .
O24 O 0.3616(4) -0.0737(4) 0.3753(4) 0.0362(15) Uani 1 1 d .
O25 O 0.4768(4) -0.0638(4) 0.5221(4) 0.0300(13) Uani 1 1 d .
O26 O 0.4167(5) -0.1958(4) 0.3619(4) 0.0419(17) Uani 1 1 d .
O27 O 0.6008(4) -0.0618(4) 0.4792(4) 0.0305(14) Uani 1 1 d .
O28 O 0.5551(5) -0.0569(4) 0.6593(4) 0.0349(15) Uani 1 1 d .
O29 O 0.5638(5) -0.1761(4) 0.5401(4) 0.0420(17) Uani 1 1 d .
O30 O 0.7203(5) -0.0304(5) 0.6414(5) 0.0476(18) Uani 1 1 d .
O31 O 0.3187(4) -0.6410(4) -0.1940(4) 0.0324(14) Uani 1 1 d .
O32 O 0.6646(5) -0.5007(4) 0.2148(4) 0.0444(17) Uani 1 1 d .
O33 O 1.1368(15) 0.9640(14) 0.1662(13) 0.087(6) Uani 0.50 1 d PU
O34 O 1.0270(11) 0.8184(10) 0.0899(10) 0.055(4) Uani 0.50 1 d PU
O35 O 1.1404(18) 0.8741(16) 0.0452(15) 0.103(7) Uani 0.50 1 d PU
O36 O 1.027(2) 0.9260(19) 0.0366(19) 0.129(9) Uani 0.50 1 d PU
S1 S 1.0789(6) 0.8924(5) 0.0791(5) 0.079(2) Uani 0.50 1 d PU
O6W O 0.687(5) -0.302(5) 0.565(5) 0.175(18) Uani 0.30 1 d PU
O7W O 0.059(5) -0.849(5) -0.418(4) 0.236(18) Uani 0.40 1 d PU
O8W O 0.126(6) -0.773(5) -0.402(4) 0.175(17) Uani 0.30 1 d PU
O9W O 0.214(5) -0.743(4) -0.397(4) 0.160(16) Uani 0.30 1 d PU
O10W O 0.804(5) 0.812(4) 0.696(4) 0.229(18) Uani 0.40 1 d PU
O11W O 0.685(4) 0.727(4) 0.615(3) 0.118(13) Uani 0.30 1 d PU
O12W O 0.924(5) 0.916(4) 0.812(4) 0.183(17) Uani 0.30 1 d PU
O13W O 0.843(5) -0.172(5) 0.406(4) 0.208(17) Uani 0.40 1 d PU
O14W O 0.829(5) -0.148(5) 0.484(5) 0.177(17) Uani 0.30 1 d PU
O15W O 0.899(6) -0.096(6) 0.481(5) 0.170(18) Uani 0.25 1 d PU
N10 N 1.0134(8) 0.9720(7) 0.6914(7) 0.089(4) Uani 1 1 d GU
C41 C 1.0743(8) 1.0526(8) 0.7564(9) 0.089(16) Uani 0.50 1 d PGU
N11 N 1.0219(8) 1.0937(7) 0.7737(7) 0.094(4) Uani 1 1 d GDU
N12 N 0.9285(6) 1.0385(7) 0.7194(8) 0.099(5) Uani 1 1 d GD
C42 C 0.9233(7) 0.9633(7) 0.6685(7) 0.101(6) Uani 1 1 d G
H42 H 0.8696 0.9160 0.6269 0.121 Uiso 1 1 calc R
C41B C 1.095(4) 1.068(4) 0.731(4) 0.051(12) Uani 0.20 1 d PU
C41A C 1.062(2) 1.0481(16) 0.7510(16) 0.014(7) Uani 0.30 1 d PU
C19 C 0.608(3) 0.165(2) 0.035(2) 0.075(9) Uani 0.50 1 d PU
C19' C 0.650(2) 0.184(2) 0.050(2) 0.068(8) Uani 0.50 1 d PU
O4 O 0.912(2) 0.6819(18) 0.5728(18) 0.091(8) Uani 0.50 1 d PU
C34 C 0.9237(19) 0.6062(15) 0.5458(19) 0.087(8) Uani 0.60 1 d P
C34' C 0.856(4) 0.655(3) 0.536(3) 0.091(15) Uani 0.40 1 d P
O4' O 0.948(2) 0.673(2) 0.5581(19) 0.108(8) Uani 0.50 1 d PU
O4W O 0.731(5) 0.790(5) 0.631(4) 0.132(16) Uani 0.25 1 d PU

loop_
_atom_site_aniso_label
_atom_site_aniso_U_11
_atom_site_aniso_U_22
_atom_site_aniso_U_33
_atom_site_aniso_U_23
_atom_site_aniso_U_13
_atom_site_aniso_U_12
Zn1 0.0496(9) 0.0659(10) 0.0691(9) 0.0349(8) 0.0175(7) 0.0186(8)
Zn2 0.0706(12) 0.0736(13) 0.1303(18) 0.0461(12) 0.0347(12) 0.0245(10)
Zn3 0.0708(9) 0.0322(6) 0.0472(7) 0.0242(6) 0.0335(7) 0.0264(6)
Mo1 0.0302(4) 0.0221(4) 0.0303(4) 0.0117(3) 0.0121(3) 0.0123(3)
Mo2 0.0311(4) 0.0222(4) 0.0276(4) 0.0109(3) 0.0104(3) 0.0111(3)
Mo3 0.0367(5) 0.0320(4) 0.0331(4) 0.0181(4) 0.0139(4) 0.0206(4)
Mo4 0.0332(4) 0.0223(4) 0.0379(4) 0.0142(3) 0.0128(4) 0.0149(4)
Mo5 0.0408(5) 0.0290(4) 0.0392(4) 0.0213(4) 0.0208(4) 0.0185(4)
Mo6 0.0328(4) 0.0228(4) 0.0314(4) 0.0124(3) 0.0092(3) 0.0101(3)
Mo7 0.0404(5) 0.0310(4) 0.0429(5) 0.0198(4) 0.0235(4) 0.0210(4)
Mo8 0.0318(4) 0.0266(4) 0.0371(4) 0.0168(4) 0.0083(4) 0.0129(4)
C1 0.044(6) 0.035(6) 0.053(6) 0.026(5) 0.015(5) 0.021(5)
C2 0.055(7) 0.057(7) 0.052(6) 0.038(6) 0.031(6) 0.037(6)
C3 0.063(8) 0.069(9) 0.059(8) 0.039(7) 0.022(7) 0.009(7)
C4 0.040(16) 0.045(15) 0.052(14) 0.018(11) 0.017(13) 0.022(12)
C4' 0.039(18) 0.05(2) 0.08(2) 0.029(17) 0.025(16) -0.004(14)
C5 0.103(12) 0.061(9) 0.056(8) 0.020(7) 0.029(8) 0.001(9)
C6 0.066(8) 0.037(6) 0.062(7) 0.022(6) 0.032(6) 0.017(6)
C7 0.044(6) 0.040(6) 0.060(7) 0.029(5) 0.012(5) 0.022(5)
C8 0.068(8) 0.042(7) 0.054(7) 0.028(6) 0.002(6) 0.012(6)
C9 0.097(12) 0.059(9) 0.084(10) 0.053(8) 0.003(9) 0.012(8)
C10 0.074(8) 0.074(8) 0.074(8) 0.034(4) 0.032(4) 0.034(4)
C10' 0.054(6) 0.054(6) 0.054(6) 0.025(3) 0.023(3) 0.025(3)
C11 0.064(9) 0.063(9) 0.064(9) 0.029(4) 0.028(4) 0.029(4)
C11' 0.049(5) 0.049(5) 0.049(5) 0.023(2) 0.021(2) 0.022(2)
C12 0.057(7) 0.051(7) 0.055(7) 0.037(6) 0.008(6) 0.010(6)
C13 0.055(7) 0.044(7) 0.060(7) 0.035(6) 0.012(6) 0.009(6)
C14' 0.039(8) 0.039(8) 0.039(8) 0.018(4) 0.017(3) 0.018(4)
C14 0.048(16) 0.041(16) 0.062(18) 0.012(13) 0.028(14) 0.027(13)
C15 0.043(6) 0.030(5) 0.050(6) 0.023(5) 0.019(5) 0.015(5)
C16 0.088(10) 0.057(7) 0.074(8) 0.045(7) 0.049(8) 0.051(7)
C17 0.099(11) 0.057(8) 0.081(9) 0.044(7) 0.055(8) 0.052(8)
C18 0.159(17) 0.072(10) 0.084(10) 0.058(9) 0.069(11) 0.078(11)
C20 0.073(8) 0.073(8) 0.073(8) 0.033(4) 0.032(4) 0.034(4)
C20' 0.058(7) 0.058(7) 0.058(7) 0.026(3) 0.025(3) 0.026(3)
C21 0.160(17) 0.057(8) 0.117(13) 0.066(9) 0.102(13) 0.066(10)
C22 0.166(17) 0.066(9) 0.083(10) 0.060(8) 0.084(11) 0.078(11)
C23 0.122(12) 0.047(7) 0.076(9) 0.044(7) 0.062(9) 0.053(8)
C24' 0.089(9) 0.088(9) 0.088(9) 0.040(4) 0.039(4) 0.041(4)
C24 0.063(6) 0.063(6) 0.063(6) 0.028(3) 0.028(3) 0.029(3)
C25 0.045(8) 0.124(14) 0.097(11) 0.084(11) 0.024(8) 0.027(8)
C26 0.058(8) 0.074(10) 0.087(10) 0.056(9) 0.021(8) 0.020(8)
C27 0.073(11) 0.084(12) 0.143(16) 0.075(12) 0.018(11) 0.032(9)
C28 0.047(9) 0.121(15) 0.124(14) 0.071(13) 0.021(9) 0.040(10)
C29 0.045(8) 0.079(10) 0.099(11) 0.044(9) 0.011(8) 0.018(7)
C30 0.046(7) 0.069(9) 0.061(8) 0.028(7) 0.010(6) 0.009(7)
C31 0.043(7) 0.073(9) 0.066(8) 0.042(7) 0.011(6) 0.014(6)
C32 0.040(7) 0.079(10) 0.072(9) 0.044(8) 0.005(6) 0.009(7)
C33 0.036(7) 0.068(10) 0.104(12) 0.043(9) -0.006(7) -0.007(7)
C35 0.106(15) 0.059(11) 0.092(12) 0.020(9) 0.032(11) 0.001(10)
C36 0.137(19) 0.081(13) 0.084(12) 0.020(10) 0.037(13) 0.025(13)
C37 0.095(5) 0.094(5) 0.095(5) 0.043(2) 0.041(2) 0.043(2)
C38 0.052(9) 0.141(18) 0.100(13) 0.050(12) 0.035(9) 0.025(10)
C39 0.102(13) 0.067(10) 0.096(12) 0.030(9) 0.043(10) 0.040(10)
C40 0.105(14) 0.030(8) 0.102(12) 0.015(8) 0.028(11) 0.003(8)
C43 0.17(2) 0.085(13) 0.073(11) 0.038(10) 0.044(13) 0.023(14)
C44 0.22(3) 0.115(19) 0.088(14) 0.043(14) 0.069(17) 0.069(19)
C45 0.27(4) 0.094(16) 0.091(14) 0.037(12) 0.084(19) 0.073(19)
C46 0.190(11) 0.190(11) 0.190(11) 0.086(5) 0.083(5) 0.087(5)
C47 0.179(11) 0.178(11) 0.178(11) 0.080(5) 0.078(5) 0.082(5)
C48 0.18(2) 0.103(15) 0.101(14) 0.062(12) 0.080(15) 0.076(15)
C49 0.16(2) 0.099(15) 0.097(14) 0.038(12) 0.071(15) 0.053(15)
C50 0.15(2) 0.14(2) 0.137(19) 0.063(17) 0.095(17) 0.080(18)
C51 0.15(2) 0.119(19) 0.17(2) 0.079(18) 0.10(2) 0.070(18)
C55 0.063(7) 0.033(5) 0.041(5) 0.020(5) 0.022(5) 0.028(5)
C56 0.079(8) 0.034(6) 0.045(6) 0.019(5) 0.036(6) 0.030(6)
C57 0.092(10) 0.045(7) 0.060(7) 0.033(6) 0.044(7) 0.036(7)
C58 0.093(10) 0.046(7) 0.086(9) 0.048(7) 0.049(8) 0.039(7)
C65 0.090(10) 0.040(7) 0.077(9) 0.032(6) 0.051(8) 0.030(7)
C66 0.106(11) 0.050(7) 0.084(9) 0.040(7) 0.054(9) 0.057(8)
C67 0.072(8) 0.034(6) 0.064(7) 0.022(6) 0.033(7) 0.027(6)
C68 0.076(8) 0.037(6) 0.048(6) 0.024(5) 0.037(6) 0.034(6)
C69 0.087(9) 0.041(6) 0.044(6) 0.028(5) 0.036(6) 0.035(6)
N1 0.06(2) 0.051(19) 0.06(2) 0.042(17) -0.006(15) -0.018(13)
N1' 0.030(8) 0.030(8) 0.030(8) 0.014(4) 0.013(4) 0.014(4)
N2 0.031(5) 0.073(7) 0.056(6) 0.044(5) 0.008(4) 0.010(5)
N3 0.029(4) 0.021(4) 0.041(4) 0.014(3) 0.004(4) -0.001(3)
N4 0.040(12) 0.034(10) 0.059(12) 0.032(10) 0.034(11) 0.022(10)
N4' 0.041(6) 0.040(6) 0.041(6) 0.018(3) 0.018(3) 0.019(3)
N5 0.105(9) 0.040(5) 0.065(6) 0.031(5) 0.062(6) 0.041(6)
N6' 0.081(7) 0.081(7) 0.081(7) 0.037(3) 0.035(3) 0.037(3)
N6 0.074(15) 0.041(11) 0.124(19) 0.056(12) 0.082(15) 0.045(11)
N7 0.038(6) 0.072(8) 0.070(7) 0.040(6) -0.002(5) 0.001(5)
N8 0.044(6) 0.087(9) 0.111(10) 0.066(8) 0.014(6) 0.010(6)
N9' 0.021(3) 0.021(3) 0.021(3) 0.0093(17) 0.0091(17) 0.0094(17)
N9 0.113(12) 0.113(12) 0.113(12) 0.051(5) 0.049(5) 0.052(5)
N13 0.110(13) 0.099(12) 0.141(15) 0.053(11) 0.071(12) 0.044(11)
N14 0.125(14) 0.087(12) 0.180(18) 0.053(12) 0.096(14) 0.052(11)
N15 0.129(16) 0.138(18) 0.146(17) 0.055(14) 0.059(14) 0.074(14)
N16 0.067(6) 0.030(4) 0.045(5) 0.020(4) 0.035(5) 0.029(4)
N17 0.074(6) 0.034(5) 0.043(5) 0.020(4) 0.037(5) 0.031(5)
N18 0.060(6) 0.039(5) 0.045(5) 0.023(4) 0.034(4) 0.031(5)
O1' 0.048(12) 0.047(12) 0.048(12) 0.022(5) 0.021(5) 0.022(6)
O1'' 0.030(8) 0.030(8) 0.030(8) 0.014(4) 0.013(3) 0.014(4)
O1 0.037(6) 0.037(6) 0.037(6) 0.017(3) 0.016(3) 0.017(3)
O2 0.140(9) 0.069(6) 0.078(6) 0.053(5) 0.057(6) 0.078(7)
O1W 0.079(6) 0.045(4) 0.043(4) 0.019(4) 0.025(4) 0.035(4)
O3 0.065(15) 0.045(19) 0.09(2) 0.032(16) 0.029(14) 0.039(16)
O3' 0.067(19) 0.05(2) 0.09(2) 0.06(2) 0.029(16) 0.024(17)
O2W 0.24(2) 0.117(12) 0.107(10) 0.037(9) 0.103(13) 0.061(13)
O3W 0.075(7) 0.069(6) 0.082(7) 0.017(5) 0.033(6) 0.025(6)
O5 0.25(2) 0.172(16) 0.126(12) 0.093(12) 0.111(14) 0.112(16)
O6 0.115(8) 0.074(6) 0.097(7) 0.062(6) 0.074(7) 0.061(6)
O7 0.046(4) 0.037(4) 0.040(4) 0.020(3) 0.024(3) 0.021(3)
O8 0.024(3) 0.026(3) 0.036(3) 0.011(3) 0.009(3) 0.008(3)
O9 0.044(4) 0.027(3) 0.037(3) 0.013(3) 0.019(3) 0.019(3)
O10 0.030(3) 0.024(3) 0.037(3) 0.015(3) 0.011(3) 0.012(3)
O11 0.034(3) 0.018(3) 0.034(3) 0.009(3) 0.011(3) 0.011(3)
O12 0.032(4) 0.034(4) 0.046(4) 0.020(3) 0.011(3) 0.002(3)
O13 0.047(4) 0.029(4) 0.044(4) 0.016(3) 0.020(3) 0.021(3)
O14 0.029(4) 0.043(4) 0.057(5) 0.017(4) 0.009(3) 0.014(3)
O15 0.032(4) 0.030(3) 0.047(4) 0.020(3) 0.012(3) 0.017(3)
O16 0.053(5) 0.030(4) 0.047(4) 0.008(3) 0.023(4) 0.022(3)
O17 0.038(4) 0.040(4) 0.050(4) 0.028(3) 0.016(3) 0.017(3)
O18 0.064(5) 0.041(4) 0.060(5) 0.030(4) 0.043(4) 0.030(4)
O19 0.050(4) 0.026(4) 0.056(4) 0.021(3) 0.019(4) 0.016(3)
O20 0.067(5) 0.060(5) 0.048(4) 0.034(4) 0.038(4) 0.034(4)
O21 0.041(4) 0.028(3) 0.047(4) 0.018(3) 0.020(3) 0.016(3)
O22 0.044(4) 0.026(3) 0.031(3) 0.014(3) 0.018(3) 0.015(3)
O23 0.043(4) 0.058(5) 0.069(5) 0.032(4) 0.024(4) 0.032(4)
O24 0.033(4) 0.035(4) 0.033(3) 0.018(3) 0.006(3) 0.013(3)
O25 0.037(4) 0.027(3) 0.032(3) 0.016(3) 0.017(3) 0.017(3)
O26 0.047(4) 0.023(3) 0.042(4) 0.010(3) 0.011(3) 0.012(3)
O27 0.033(3) 0.030(3) 0.031(3) 0.015(3) 0.015(3) 0.015(3)
O28 0.044(4) 0.034(4) 0.031(3) 0.019(3) 0.014(3) 0.020(3)
O29 0.061(5) 0.031(4) 0.046(4) 0.023(3) 0.025(4) 0.027(4)
O30 0.037(4) 0.054(5) 0.053(4) 0.028(4) 0.013(3) 0.025(4)
O31 0.039(4) 0.027(3) 0.034(3) 0.017(3) 0.016(3) 0.015(3)
O32 0.055(5) 0.042(4) 0.039(4) 0.025(3) 0.016(3) 0.022(4)
O33 0.087(6) 0.087(6) 0.087(6) 0.040(3) 0.038(3) 0.040(3)
O34 0.055(4) 0.055(4) 0.055(4) 0.025(2) 0.0244(19) 0.024(2)
O35 0.103(7) 0.104(7) 0.103(7) 0.046(3) 0.045(3) 0.047(3)
O36 0.129(9) 0.129(9) 0.129(9) 0.059(4) 0.056(4) 0.059(4)
S1 0.078(2) 0.080(2) 0.078(2) 0.0377(13) 0.0351(13) 0.0334(13)
O6W 0.175(18) 0.175(18) 0.175(18) 0.079(8) 0.076(8) 0.080(8)
O7W 0.236(18) 0.236(18) 0.236(18) 0.106(8) 0.103(8) 0.108(8)
O8W 0.175(17) 0.175(17) 0.175(17) 0.079(8) 0.076(7) 0.080(8)
O9W 0.160(16) 0.160(16) 0.160(16) 0.072(7) 0.070(7) 0.073(7)
O10W 0.229(18) 0.229(18) 0.229(18) 0.103(8) 0.100(8) 0.105(8)
O11W 0.118(13) 0.118(13) 0.118(13) 0.053(6) 0.051(6) 0.054(6)
O12W 0.183(17) 0.183(17) 0.183(17) 0.083(8) 0.080(8) 0.084(8)
O13W 0.207(17) 0.208(17) 0.208(17) 0.094(8) 0.090(7) 0.095(8)
O14W 0.177(17) 0.177(17) 0.177(17) 0.080(8) 0.077(8) 0.081(8)
O15W 0.170(18) 0.170(18) 0.170(18) 0.077(8) 0.074(8) 0.078(8)
N10 0.089(4) 0.089(4) 0.089(4) 0.040(2) 0.0389(19) 0.041(2)
C41 0.089(16) 0.089(16) 0.089(16) 0.040(7) 0.039(7) 0.041(7)
N11 0.093(4) 0.095(4) 0.094(4) 0.043(2) 0.041(2) 0.044(2)
N12 0.048(7) 0.061(8) 0.132(12) 0.011(8) 0.025(8) 0.008(6)
C42 0.043(8) 0.100(14) 0.097(12) 0.016(10) 0.005(8) 0.014(9)
C41B 0.051(12) 0.051(12) 0.051(12) 0.023(5) 0.022(5) 0.023(6)
C41A 0.013(7) 0.013(7) 0.014(7) 0.006(3) 0.006(3) 0.006(3)
C19 0.075(9) 0.075(9) 0.075(9) 0.034(4) 0.032(4) 0.034(4)
C19' 0.068(8) 0.068(8) 0.068(8) 0.031(4) 0.029(4) 0.031(4)
O4 0.091(8) 0.091(8) 0.091(8) 0.041(4) 0.040(4) 0.042(4)
C34 0.079(18) 0.035(12) 0.12(2) 0.027(13) 0.035(16) 0.009(12)
C34' 0.14(4) 0.07(3) 0.07(2) 0.03(2) 0.02(3) 0.08(3)
O4' 0.108(8) 0.108(8) 0.109(8) 0.049(4) 0.047(4) 0.050(4)
O4W 0.132(16) 0.132(16) 0.132(16) 0.060(7) 0.057(7) 0.061(7)

loop_
_atom_type_symbol
_atom_type_description
_atom_type_scat_dispersion_real
_atom_type_scat_dispersion_imag
_atom_type_scat_source
C C 0.0033 0.0016 'International Tables Vol C Tables 4.2.6.8 and 6.1.1.4'
H H 0.0000 0.0000 'International Tables Vol C Tables 4.2.6.8 and 6.1.1.4'
N N 0.0061 0.0033 'International Tables Vol C Tables 4.2.6.8 and 6.1.1.4'
O O 0.0106 0.0060 'International Tables Vol C Tables 4.2.6.8 and 6.1.1.4'
Zn Zn 0.2839 1.4301 'International Tables Vol C Tables 4.2.6.8 and 6.1.1.4'
Mo Mo -1.6832 0.6857 'International Tables Vol C Tables 4.2.6.8 and 6.1.1.4'
S S 0.1246 0.1234 'International Tables Vol C Tables 4.2.6.8 and 6.1.1.4'

loop_
_geom_angle_atom_site_label_1
_geom_angle_atom_site_label_2
_geom_angle_atom_site_label_3
_geom_angle
_geom_angle_site_symmetry_1
_geom_angle_site_symmetry_3
O34 Zn1 N11 100(2) . 2_776
O34 Zn1 O3W 93.7(5) . .
N11 Zn1 O3W 167(2) 2_776 .
O34 Zn1 N9' 93.2(6) . .
N11 Zn1 N9' 91(2) 2_776 .
O3W Zn1 N9' 87.0(5) . .
O34 Zn1 N2 97.0(5) . 2_665
N11 Zn1 N2 88(2) 2_776 2_665
O3W Zn1 N2 91.3(4) . 2_665
N9' Zn1 N2 169.7(5) . 2_665
O34 Zn1 N9 103.3(12) . .
N11 Zn1 N9 80(2) 2_776 .
O3W Zn1 N9 95.9(11) . .
N9' Zn1 N9 14.0(10) . .
N2 Zn1 N9 157.9(11) 2_665 .
O34 Zn1 O12 173.8(5) . 2_655
N11 Zn1 O12 84(2) 2_776 2_655
O3W Zn1 O12 82.8(3) . 2_655
N9' Zn1 O12 91.8(5) . 2_655
N2 Zn1 O12 77.9(3) 2_665 2_655
N9 Zn1 O12 82.3(11) . 2_655
O30 Zn2 O2W 100.1(6) 2_766 .
O30 Zn2 O33 113.0(7) 2_766 .
O2W Zn2 O33 82.6(8) . .
O30 Zn2 N8 109.6(4) 2_766 .
O2W Zn2 N8 99.1(7) . .
O33 Zn2 N8 136.3(7) . .
O30 Zn2 N12 96(2) 2_766 2_776
O2W Zn2 N12 161(2) . 2_776
O33 Zn2 N12 82.1(18) . 2_776
N8 Zn2 N12 84.4(18) . 2_776
N5 Zn3 N17 164.2(4) . 2_656
N5 Zn3 O1W 92.7(4) . .
N17 Zn3 O1W 96.1(3) 2_656 .
N5 Zn3 O16 101.5(4) . .
N17 Zn3 O16 92.3(3) 2_656 .
O1W Zn3 O16 84.7(3) . .
N5 Zn3 O18 88.4(3) . .
N17 Zn3 O18 78.9(3) 2_656 .
O1W Zn3 O18 87.8(3) . .
O16 Zn3 O18 167.8(3) . .
N5 Zn3 O13 91.2(4) . 2_645
N17 Zn3 O13 81.2(3) 2_656 2_645
O1W Zn3 O13 173.7(3) . 2_645
O16 Zn3 O13 89.6(3) . 2_645
O18 Zn3 O13 97.3(3) . 2_645
O7 Mo1 O9 105.0(3) . .
O7 Mo1 O8 104.4(3) . .
O9 Mo1 O8 101.1(3) . .
O7 Mo1 O10 103.6(3) . .
O9 Mo1 O10 99.0(3) . .
O8 Mo1 O10 139.6(3) . .
O7 Mo1 O11 97.0(3) . .
O9 Mo1 O11 157.9(3) . .
O8 Mo1 O11 75.0(2) . .
O10 Mo1 O11 73.4(2) . .
O7 Mo1 O10 179.6(3) . 2_645
O9 Mo1 O10 75.4(2) . 2_645
O8 Mo1 O10 75.3(2) . 2_645
O10 Mo1 O10 76.4(3) . 2_645
O11 Mo1 O10 82.7(2) . 2_645
O26 Mo2 O24 104.8(3) . .
O26 Mo2 O22 104.4(3) . .
O24 Mo2 O22 102.0(3) . .
O26 Mo2 O25 103.9(3) . .
O24 Mo2 O25 99.3(3) . .
O22 Mo2 O25 138.6(3) . .
O26 Mo2 O27 95.6(3) . .
O24 Mo2 O27 159.4(3) . .
O22 Mo2 O27 75.0(3) . .
O25 Mo2 O27 72.7(2) . .
O26 Mo2 O25 178.0(3) . 2_656
O24 Mo2 O25 77.1(3) . 2_656
O22 Mo2 O25 74.6(2) . 2_656
O25 Mo2 O25 76.2(2) . 2_656
O27 Mo2 O25 82.5(2) . 2_656
O29 Mo3 O30 103.6(4) . .
O29 Mo3 O28 98.3(3) . .
O30 Mo3 O28 102.1(3) . .
O29 Mo3 O27 96.5(3) . .
O30 Mo3 O27 103.2(3) . .
O28 Mo3 O27 146.7(3) . .
O29 Mo3 O25 100.8(3) . .
O30 Mo3 O25 155.6(3) . .
O28 Mo3 O25 75.2(2) . .
O27 Mo3 O25 72.7(2) . .
O29 Mo3 O24 172.4(3) . 2_656
O30 Mo3 O24 84.0(3) . 2_656
O28 Mo3 O24 80.6(3) . 2_656
O27 Mo3 O24 80.9(2) . 2_656
O25 Mo3 O24 71.6(2) . 2_656
O29 Mo3 Mo5 90.3(3) . 2_656
O30 Mo3 Mo5 135.9(3) . 2_656
O28 Mo3 Mo5 33.9(2) . 2_656
O27 Mo3 Mo5 116.81(19) . 2_656
O25 Mo3 Mo5 44.42(16) . 2_656
O24 Mo3 Mo5 84.60(17) 2_656 2_656
O17 Mo4 O16 105.1(4) . .
O17 Mo4 O15 97.7(3) . .
O16 Mo4 O15 109.2(3) . .
O17 Mo4 O11 96.4(3) . 2_645
O16 Mo4 O11 96.0(3) . 2_645
O15 Mo4 O11 146.6(3) . 2_645
O17 Mo4 O10 99.3(3) . 2_645
O16 Mo4 O10 154.0(3) . 2_645
O15 Mo4 O10 75.7(2) . 2_645
O11 Mo4 O10 72.2(2) 2_645 2_645
O17 Mo4 O9 170.7(3) . .
O16 Mo4 O9 84.1(3) . .
O15 Mo4 O9 79.1(3) . .
O11 Mo4 O9 82.1(2) 2_645 .
O10 Mo4 O9 71.6(2) 2_645 .
O17 Mo4 Mo8 89.4(2) . 2_645
O16 Mo4 Mo8 142.9(3) . 2_645
O15 Mo4 Mo8 34.0(2) . 2_645
O11 Mo4 Mo8 116.50(17) 2_645 2_645
O10 Mo4 Mo8 44.60(16) 2_645 2_645
O9 Mo4 Mo8 83.16(15) . 2_645
O19 Mo5 O20 104.8(4) . .
O19 Mo5 O28 100.3(3) . 2_656
O20 Mo5 O28 97.6(3) . 2_656
O19 Mo5 O21 97.5(3) . .
O20 Mo5 O21 99.5(3) . .
O28 Mo5 O21 151.3(3) 2_656 .
O19 Mo5 O25 91.8(3) . 2_656
O20 Mo5 O25 162.2(3) . 2_656
O28 Mo5 O25 72.6(2) 2_656 2_656
O21 Mo5 O25 84.5(3) . 2_656
O19 Mo5 O22 162.2(3) . .
O20 Mo5 O22 92.3(3) . .
O28 Mo5 O22 82.4(3) 2_656 .
O21 Mo5 O22 74.1(2) . .
O25 Mo5 O22 72.0(2) 2_656 .
O19 Mo5 Mo3 87.2(3) . 2_656
O20 Mo5 Mo3 130.3(3) . 2_656
O28 Mo5 Mo3 32.81(18) 2_656 2_656
O21 Mo5 Mo3 127.11(19) . 2_656
O25 Mo5 Mo3 42.64(16) 2_656 2_656
O22 Mo5 Mo3 85.82(17) . 2_656
O13 Mo6 O12 106.7(3) . .
O13 Mo6 O31 103.9(3) . .
O12 Mo6 O31 102.7(3) . .
O13 Mo6 O11 90.8(3) . .
O12 Mo6 O11 151.6(3) . .
O31 Mo6 O11 94.2(3) . .
O13 Mo6 O8 161.4(3) . .
O12 Mo6 O8 90.4(3) . .
O31 Mo6 O8 78.5(2) . .
O11 Mo6 O8 70.6(2) . .
O13 Mo6 N3 91.6(3) . 1_545
O12 Mo6 N3 79.2(3) . 1_545
O31 Mo6 N3 162.9(3) . 1_545
O11 Mo6 N3 78.2(3) . 1_545
O8 Mo6 N3 84.5(3) . 1_545
O13 Mo6 Mo8 138.7(2) . 2_645
O12 Mo6 Mo8 90.0(2) . 2_645
O31 Mo6 Mo8 34.84(19) . 2_645
O11 Mo6 Mo8 91.00(17) . 2_645
O8 Mo6 Mo8 45.58(16) . 2_645
N3 Mo6 Mo8 129.0(2) 1_545 2_645
O23 Mo7 O18 105.4(4) . .
O23 Mo7 O21 102.5(3) . .
O18 Mo7 O21 103.1(3) . .
O23 Mo7 O27 96.1(3) . .
O18 Mo7 O27 148.8(3) . .
O21 Mo7 O27 93.7(3) . .
O23 Mo7 N18 94.0(4) . 2_656
O18 Mo7 N18 79.3(3) . 2_656
O21 Mo7 N18 161.9(3) . 2_656
O27 Mo7 N18 77.0(3) . 2_656
O23 Mo7 O22 166.5(3) . .
O18 Mo7 O22 87.6(3) . .
O21 Mo7 O22 77.3(3) . .
O27 Mo7 O22 70.5(2) . .
N18 Mo7 O22 84.9(3) 2_656 .
O32 Mo8 O14 105.0(4) . .
O32 Mo8 O15 100.2(3) . 2_645
O14 Mo8 O15 98.8(3) . 2_645
O32 Mo8 O31 96.3(3) . 2_645
O14 Mo8 O31 99.7(3) . 2_645
O15 Mo8 O31 151.0(3) 2_645 2_645
O32 Mo8 O10 92.6(3) . .
O14 Mo8 O10 161.8(3) . .
O15 Mo8 O10 73.2(2) 2_645 .
O31 Mo8 O10 82.5(2) 2_645 .
O32 Mo8 O8 163.4(3) . 2_645
O14 Mo8 O8 89.9(3) . 2_645
O15 Mo8 O8 84.4(2) 2_645 2_645
O31 Mo8 O8 73.5(2) 2_645 2_645
O10 Mo8 O8 73.3(2) . 2_645
O32 Mo8 Mo4 87.9(2) . 2_645
O14 Mo8 Mo4 131.5(3) . 2_645
O15 Mo8 Mo4 32.84(19) 2_645 2_645
O31 Mo8 Mo4 125.58(19) 2_645 2_645
O10 Mo8 Mo4 43.07(15) . 2_645
O8 Mo8 Mo4 87.57(15) 2_645 2_645
O32 Mo8 Mo6 128.1(3) . 2_645
O14 Mo8 Mo6 88.4(3) . 2_645
O15 Mo8 Mo6 127.47(19) 2_645 2_645
O31 Mo8 Mo6 31.84(17) 2_645 2_645
O10 Mo8 Mo6 84.16(15) . 2_645
O8 Mo8 Mo6 43.41(15) 2_645 2_645
Mo4 Mo8 Mo6 120.04(3) 2_645 2_645
C2 C1 C6 121.0(10) . .
C2 C1 C7 119.5(10) . .
C6 C1 C7 119.5(10) . .
C3 C2 C1 119.1(11) . .
C3 C2 C16 120.3(11) . .
C1 C2 C16 120.6(11) . .
C4 C3 C2 121.3(17) . .
C2 C3 C4' 118.5(15) . .
C4 C3 C25 112.0(17) . .
C2 C3 C25 124.1(13) . .
C4' C3 C25 116.0(16) . .
C4' C4 C3 88(5) . .
C4' C4 C34 102(4) . .
C3 C4 C34 125(3) . .
C4' C4 C5 63(4) . .
C3 C4 C5 113(2) . .
C34 C4 C5 120(2) . .
C4 C4' C5 87(5) . .
C4 C4' C3 63(4) . .
C5 C4' C3 112(2) . .
C4 C4' C34' 112(5) . .
C5 C4' C34' 123(3) . .
C3 C4' C34' 124(3) . .
C4 C4' C34 54(4) . .
C5 C4' C34 110(3) . .
C3 C4' C34 98(2) . .
C34' C4' C34 58(2) . .
C6 C5 C4' 119.8(19) . .
C6 C5 C4 118.8(16) . .
C6 C5 C43 121.4(14) . .
C4' C5 C43 116(2) . .
C4 C5 C43 118.6(18) . .
C5 C6 C1 119.0(12) . .
C5 C6 C65 119.4(12) . .
C1 C6 C65 121.7(11) . .
O1'' C7 C1 102.9(15) . .
O1 C7 C1 106.1(11) . .
C1 C7 O1' 105.0(18) . .
O1 C8 C13 114.5(13) . .
O1 C8 C9 124.7(14) . .
C13 C8 C9 120.4(12) . .
C13 C8 O1'' 111.6(15) . .
C9 C8 O1'' 125.9(16) . .
C13 C8 O1' 116(2) . .
C9 C8 O1' 119(2) . .
C8 C9 C10' 119.7(15) . .
C8 C9 C10 116.4(18) . .
C10' C10 C11 98(5) . .
C10' C10 C9 72(4) . .
C11 C10 C9 120(3) . .
C10' C10 C11' 71(4) . .
C9 C10 C11' 113(2) . .
C10 C10' C11' 82(4) . .
C10 C10' C9 81(4) . .
C11' C10' C9 121(2) . .
C10 C10' C11 59(4) . .
C9 C10' C11 109(2) . .
C11' C11 C12 80(4) . .
C11' C11 C10 80(4) . .
C12 C11 C10 114(3) . .
C11' C11 C10' 57(4) . .
C12 C11 C10' 103(2) . .
C11 C11' C10' 100(4) . .
C11 C11' C12 72(4) . .
C10' C11' C12 115.3(18) . .
C11 C11' C10 73(4) . .
C12 C11' C10 109.3(19) . .
C13 C12 N1' 116(2) . .
C13 C12 C11 120.9(18) . .
N1' C12 C11 120(3) . .
C13 C12 C11' 122.9(12) . .
N1' C12 C11' 120(2) . .
C13 C12 N1 120(2) . .
C11 C12 N1 116(3) . .
C11' C12 N1 116(2) . .
C12 C13 C8 119.8(11) . .
N1 C14' N2 111(4) . .
N2 C14' N1' 111(3) . .
N2 C14 N1 100(3) . .
N2 C14 N1' 101(3) . .
N3 C15 N1' 110(2) . .
N3 C15 N1 105(3) . .
O2 C16 C2 108.3(10) . .
O2 C17 C18 123.7(11) . .
O2 C17 C22 115.4(12) . .
C18 C17 C22 120.8(13) . .
C17 C18 C19' 117.4(17) . .
C17 C18 C19 118.9(17) . .
C20' C20 C19 97(6) . .
C20' C20 C19' 73(5) . .
C20' C20 C21 62(5) . .
C19 C20 C21 114(3) . .
C19' C20 C21 102(2) . .
C20 C20' C21 95(5) . .
C20 C20' C19' 83(5) . .
C21 C20' C19' 114(2) . .
C20 C20' C19 60(5) . .
C21 C20' C19 113(2) . .
C20' C21 C22 123.4(16) . .
C20' C21 N4' 114.1(18) . .
C22 C21 N4' 122.4(14) . .
C20' C21 N4 121.4(18) . .
C22 C21 N4 109.6(15) . .
C22 C21 C20 124.1(17) . .
N4' C21 C20 109.2(19) . .
N4 C21 C20 126.3(19) . .
C21 C22 C17 118.9(13) . .
N4' C23 N5 115.2(15) . .
N5 C23 N4 108.3(13) . .
C24 C24' N6' 85(3) . .
C24 C24' N4' 82(3) . .
N6' C24' N4' 110(3) . .
C24 C24' N4 57(2) . .
N6' C24' N4 107(3) . .
C24 C24' N6 47(2) . .
N4' C24' N6 100(2) . .
N4 C24' N6 83(2) . .
C24' C24 N4 74(3) . .
C24' C24 N6 93(3) . .
N4 C24 N6 114(2) . .
C24' C24 N6' 50(2) . .
N4 C24 N6' 97(2) . .
C24' C24 N4' 54(2) . .
N6 C24 N4' 109(2) . .
N6' C24 N4' 81.2(18) . .
O3' C25 C3 106.7(19) . .
C3 C25 O3 108(2) . .
C31 C26 O3' 120(2) . .
C31 C26 O3 127(3) . .
C31 C26 C27 121.7(14) . .
O3' C26 C27 116(2) . .
O3 C26 C27 111(2) . .
C26 C27 C28 116.2(15) . .
C29 C28 C27 122.3(14) . .
C30 C29 C28 117.8(14) . .
C29 C30 C31 122.7(14) . .
C29 C30 N7 118.5(12) . .
C31 C30 N7 118.8(12) . .
C26 C31 C30 119.1(13) . .
N9 C32 N7 105(2) . .
N9' C32 N7 110.0(12) . .
N8 C33 N7 109.3(12) . .
C36 C35 C40 122.1(18) . .
C36 C35 O4' 103(2) . .
C40 C35 O4' 135(2) . .
C36 C35 O4 133(2) . .
C40 C35 O4 104(2) . .
C35 C36 C37 120(2) . .
C36 C37 C38 118(2) . .
C39 C38 C37 118(2) . .
C38 C39 C40 125.4(19) . .
C38 C39 N10 116.7(17) . .
C40 C39 N10 117.9(17) . .
C39 C40 C35 117.0(19) . .
O5 C43 C5 104.6(17) . .
C45 C44 C49 123(2) . .
C45 C44 O5 123(2) . .
C49 C44 O5 113(2) . .
C46 C45 C44 123(3) . .
C45 C46 C47 113(3) . .
C48 C47 C46 121(3) . .
C49 C48 N13 122(2) . .
C49 C48 C47 120(2) . .
N13 C48 C47 118(2) . .
C48 C49 C44 119(2) . .
N14 C50 N13 116(2) . .
N15 C51 N13 107(2) . .
C56 C55 C67 123.3(10) . .
C56 C55 N16 118.1(9) . .
C67 C55 N16 118.4(10) . .
C55 C56 C57 118.5(10) . .
O6 C57 C58 117.7(11) . .
O6 C57 C56 122.8(11) . .
C58 C57 C56 119.5(11) . .
C57 C58 C66 121.3(11) . .
O6 C65 C6 109.2(10) . .
C58 C66 C67 120.5(11) . .
C55 C67 C66 116.9(12) . .
N18 C68 N16 110.8(9) . .
N17 C69 N16 109.6(9) . .
C14' N1 C15 109(4) . .
C14 N1 C15 111(4) . .
C14' N1 C12 134(4) . .
C14 N1 C12 129(4) . .
C15 N1 C12 117(4) . .
C14' N1' C15 103(4) . .
C14' N1' C12 130(4) . .
C15 N1' C12 126(3) . .
C15 N1' C14 106(3) . .
C12 N1' C14 127(3) . .
C14' N2 N3 105.6(16) . .
N3 N2 C14 112.0(14) . .
C14' N2 Zn1 134.6(15) . 2_665
N3 N2 Zn1 119.8(6) . 2_665
C14 N2 Zn1 124.2(14) . 2_665
C15 N3 N2 107.7(8) . .
C15 N3 Mo6 128.6(7) . 1_565
N2 N3 Mo6 123.4(6) . 1_565
N4' N4 C24 113(4) . .
N4' N4 C23 64(3) . .
C24 N4 C23 105.6(18) . .
N4' N4 C24' 65(3) . .
C24 N4 C24' 48.9(18) . .
C23 N4 C24' 89.4(19) . .
N4' N4 C21 75(3) . .
C24 N4 C21 135.6(18) . .
C23 N4 C21 116.2(15) . .
C24' N4 C21 115(2) . .
N4 N4' C23 90(3) . .
N4 N4' C24' 90(4) . .
C23 N4' C24' 103(2) . .
N4 N4' C21 80(3) . .
C23 N4' C21 128.9(19) . .
C24' N4' C21 127(2) . .
N4 N4' C24 46(3) . .
C23 N4' C24 94.7(18) . .
C21 N4' C24 112.0(18) . .
C23 N5 N6' 102.2(15) . .
C23 N5 N6 108.1(11) . .
N6' N5 N6 46.2(14) . .
C23 N5 Zn3 121.8(8) . .
N6' N5 Zn3 130.1(13) . .
N6 N5 Zn3 125.5(10) . .
N6 N6' C24' 98(3) . .
N6 N6' N5 72.9(19) . .
C24' N6' N5 109(3) . .
N6 N6' C24 53.3(18) . .
C24' N6' C24 45(2) . .
N5 N6' C24 92.4(19) . .
N6' N6 N5 60.9(17) . .
C24 N6 N5 101.4(17) . .
N5 N6 C24' 80.3(16) . .
C32 N7 C33 106.0(12) . .
C32 N7 C30 126.4(11) . .
C33 N7 C30 127.6(11) . .
C33 N8 N9' 105.9(12) . .
C33 N8 N9 100(2) . .
C33 N8 Zn2 136.7(10) . .
N9' N8 Zn2 117.3(9) . .
N9 N8 Zn2 120.0(19) . .
N9 N9' C32 74(5) . .
N9 N9' N8 81(5) . .
C32 N9' N8 108.1(12) . .
N9 N9' Zn1 94(5) . .
C32 N9' Zn1 124.4(11) . .
N8 N9' Zn1 123.6(10) . .
N9' N9 C32 82(5) . .
N9' N9 N8 77(5) . .
C32 N9 N8 109(3) . .
N9' N9 Zn1 72(5) . .
C32 N9 Zn1 119(3) . .
N8 N9 Zn1 116(2) . .
C50 N13 C48 131(2) . .
C50 N13 C51 103(2) . .
C48 N13 C51 125(2) . .
C50 N14 N15 102.1(19) . .
C51 N15 N14 112(2) . .
C69 N16 C68 105.8(9) . .
C69 N16 C55 128.4(9) . .
C68 N16 C55 125.7(8) . .
C69 N17 N18 107.8(8) . .
C69 N17 Zn3 131.8(7) . 2_656
N18 N17 Zn3 120.4(6) . 2_656
C68 N18 N17 106.1(8) . .
C68 N18 Mo7 130.5(7) . 2_656
N17 N18 Mo7 123.4(6) . 2_656
O1'' O1' C8 69(3) . .
O1'' O1' C7 60(3) . .
C8 O1' C7 102(3) . .
O1 O1'' C7 89(5) . .
O1' O1'' C7 84(3) . .
O1 O1'' C8 69(5) . .
O1' O1'' C8 75(3) . .
C7 O1'' C8 115(2) . .
O1'' O1 C8 90(5) . .
O1'' O1 C7 70(5) . .
C8 O1 C7 115.6(17) . .
C17 O2 C16 118.7(10) . .
O3' O3 C26 78(10) . .
O3' O3 C25 48(10) . .
C26 O3 C25 105(2) . .
O3 O3' C25 114(10) . .
O3 O3' C26 80(10) . .
C25 O3' C26 124(3) . .
C44 O5 C43 117(2) . .
C57 O6 C65 118.9(9) . .
Mo1 O8 Mo6 108.3(3) . .
Mo1 O8 Mo8 113.6(3) . 2_645
Mo6 O8 Mo8 91.0(2) . 2_645
Mo1 O9 Mo4 116.2(3) . .
Mo1 O10 Mo4 104.4(3) . 2_645
Mo1 O10 Mo8 152.1(3) . .
Mo4 O10 Mo8 92.3(2) 2_645 .
Mo1 O10 Mo1 103.6(3) . 2_645
Mo4 O10 Mo1 96.7(2) 2_645 2_645
Mo8 O10 Mo1 96.3(2) . 2_645
Mo4 O11 Mo6 147.4(3) 2_645 .
Mo4 O11 Mo1 106.1(3) 2_645 .
Mo6 O11 Mo1 106.0(3) . .
Mo6 O12 Zn1 135.9(4) . 2_655
Mo6 O13 Zn3 147.7(4) . 2_645
Mo4 O15 Mo8 113.2(3) . 2_645
Mo4 O16 Zn3 144.4(4) . .
Mo7 O18 Zn3 131.9(4) . .
Mo7 O21 Mo5 114.9(3) . .
Mo2 O22 Mo7 108.5(3) . .
Mo2 O22 Mo5 115.1(3) . .
Mo7 O22 Mo5 90.2(2) . .
Mo2 O24 Mo3 113.9(3) . 2_656
Mo2 O25 Mo3 105.6(3) . .
Mo2 O25 Mo5 149.7(3) . 2_656
Mo3 O25 Mo5 92.9(2) . 2_656
Mo2 O25 Mo2 103.8(2) . 2_656
Mo3 O25 Mo2 97.0(2) . 2_656
Mo5 O25 Mo2 97.3(2) 2_656 2_656
Mo3 O27 Mo7 149.5(3) . .
Mo3 O27 Mo2 104.7(3) . .
Mo7 O27 Mo2 105.6(3) . .
Mo3 O28 Mo5 113.3(3) . 2_656
Mo3 O30 Zn2 142.0(5) . 2_766
Mo6 O31 Mo8 113.3(3) . 2_645
S1 O33 Zn2 117.8(13) . .
S1 O34 Zn1 137.8(11) . .
O36 S1 O35 112.9(17) . .
O36 S1 O34 118.7(15) . .
O35 S1 O34 108.1(13) . .
O36 S1 O33 102.8(16) . .
O35 S1 O33 108.8(14) . .
O34 S1 O33 104.9(11) . .
O8W O7W O13W 53(5) . 2_645
O8W O7W O15W 90(6) . 2_645
O13W O7W O15W 50(4) 2_645 2_645
O13W O8W O9W 69(6) 2_645 .
O13W O8W O7W 68(6) 2_645 .
O9W O8W O7W 137(8) . .
O8W O9W O13W 53(4) . 2_645
O6W O11W O4W 99(8) 1_565 .
O8W O13W O15W 113(7) 2_645 .
O8W O13W O7W 58(5) 2_645 2_645
O15W O13W O7W 76(6) . 2_645
O8W O13W O9W 58(5) 2_645 2_645
O15W O13W O9W 126(7) . 2_645
O7W O13W O9W 116(6) 2_645 2_645
O8W O13W O14W 107(6) 2_645 .
O15W O13W O14W 52(4) . .
O7W O13W O14W 116(6) 2_645 .
O9W O13W O14W 79(5) 2_645 .
O15W O14W O13W 61(5) . .
O14W O15W O13W 68(6) . .
O14W O15W O7W 111(7) . 2_645
O13W O15W O7W 54(4) . 2_645
C41A N10 C42 101.5(15) . .
C42 N10 C41 108.0 . .
C41A N10 C39 134.2(18) . .
C42 N10 C39 124.1(11) . .
C41 N10 C39 127.7(11) . .
C42 N10 C41B 115(2) . .
C39 N10 C41B 116(3) . .
C41B C41 N10 94(5) . .
C41B C41 N11 108(5) . .
N10 C41 N11 108.0 . .
C41A N11 N12 101.4(15) . .
N12 N11 C41 108.0 . .
N12 N11 C41B 111(2) . .
C41A N11 Zn1 138.3(16) . 2_776
N12 N11 Zn1 120.3(7) . 2_776
C41 N11 Zn1 131.7(7) . 2_776
C41B N11 Zn1 124(2) . 2_776
C42 N12 N11 108.0 . .
C42 N12 Zn2 130.0(6) . 2_776
N11 N12 Zn2 120.2(6) . 2_776
N10 C42 N12 108.0 . .
C41 C41B N10 59(4) . .
C41A C41B N10 52(4) . .
C41 C41B N11 48(4) . .
N10 C41B N11 83(3) . .
C41B C41A N10 98(5) . .
C41B C41A N11 112(5) . .
N10 C41A N11 121(3) . .
C19' C19 C20 93(6) . .
C19' C19 C18 63(5) . .
C20 C19 C18 120(3) . .
C19' C19 C20' 70(5) . .
C18 C19 C20' 107(2) . .
C19 C19' C18 93(6) . .
C19 C19' C20' 87(6) . .
C18 C19' C20' 122(3) . .
C19 C19' C20 63(5) . .
C18 C19' C20 120(3) . .
O4' O4 C34' 115(6) . .
O4' O4 C34 48(3) . .
C34' O4 C34 90(4) . .
O4' O4 C35 68(4) . .
C34' O4 C35 136(5) . .
C34 O4 C35 115(3) . .
O4' C34 C4 131(3) . .
O4 C34 C4 109(2) . .
O4' C34 C34' 55(3) . .
C4 C34 C34' 80(3) . .
O4' C34 C4' 109(3) . .
O4 C34 C4' 85(2) . .
C34' C34 C4' 56(2) . .
O4 C34' C4' 123(4) . .
O4' C34' C4' 105(3) . .
O4 C34' C34 60(4) . .
C4' C34' C34 66(2) . .
O4 O4' C34 99(4) . .
C34 O4' C34' 85(3) . .
O4 O4' C35 80(4) . .
C34 O4' C35 164(3) . .
C34' O4' C35 103(3) . .
O11W O4W O10W 105(7) . .
O10W O4W O6W 115(7) . 1_565

loop_
_geom_bond_atom_site_label_1
_geom_bond_atom_site_label_2
_geom_bond_distance
_geom_bond_site_symmetry_2
Zn1 O34 2.014(16) .
Zn1 N11 2.03(7) 2_776
Zn1 O3W 2.106(10) .
Zn1 N9' 2.113(15) .
Zn1 N2 2.123(9) 2_665
Zn1 N9 2.22(4) .
Zn1 O12 2.245(7) 2_655
Zn2 O30 1.940(8) 2_766
Zn2 O2W 1.992(17) .
Zn2 O33 2.00(2) .
Zn2 N8 2.046(12) .
Zn2 N12 2.13(8) 2_776
Zn3 N5 2.024(9) .
Zn3 N17 2.079(8) 2_656
Zn3 O1W 2.092(9) .
Zn3 O16 2.142(7) .
Zn3 O18 2.250(8) .
Zn3 O13 2.271(7) 2_645
Mo1 O7 1.692(6) .
Mo1 O9 1.754(6) .
Mo1 O8 1.902(6) .
Mo1 O10 1.952(6) .
Mo1 O11 2.137(6) .
Mo1 O10 2.478(6) 2_645
Mo2 O26 1.703(6) .
Mo2 O24 1.741(7) .
Mo2 O22 1.887(6) .
Mo2 O25 1.945(6) .
Mo2 O27 2.190(6) .
Mo2 O25 2.461(6) 2_656
Mo3 O29 1.703(6) .
Mo3 O30 1.735(7) .
Mo3 O28 1.895(6) .
Mo3 O27 1.958(6) .
Mo3 O25 2.178(6) .
Mo3 O24 2.388(7) 2_656
Mo3 Mo5 3.2109(12) 2_656
Mo4 O17 1.692(7) .
Mo4 O16 1.728(6) .
Mo4 O15 1.887(6) .
Mo4 O11 1.956(6) 2_645
Mo4 O10 2.186(6) 2_645
Mo4 O9 2.340(6) .
Mo4 Mo8 3.1990(11) 2_645
Mo5 O19 1.685(7) .
Mo5 O20 1.706(7) .
Mo5 O28 1.948(7) 2_656
Mo5 O21 1.982(7) .
Mo5 O25 2.250(6) 2_656
Mo5 O22 2.297(6) .
Mo5 Mo3 3.2109(12) 2_656
Mo6 O13 1.718(6) .
Mo6 O12 1.726(7) .
Mo6 O31 1.850(6) .
Mo6 O11 2.046(6) .
Mo6 O8 2.213(6) .
Mo6 N3 2.270(8) 1_545
Mo6 Mo8 3.2200(11) 2_645
Mo7 O23 1.687(8) .
Mo7 O18 1.743(7) .
Mo7 O21 1.849(6) .
Mo7 O27 2.047(6) .
Mo7 N18 2.242(8) 2_656
Mo7 O22 2.264(7) .
Mo8 O32 1.699(7) .
Mo8 O14 1.700(7) .
Mo8 O15 1.944(7) 2_645
Mo8 O31 2.003(6) 2_645
Mo8 O10 2.248(6) .
Mo8 O8 2.300(6) 2_645
Mo8 Mo4 3.1990(11) 2_645
Mo8 Mo6 3.2200(11) 2_645
C1 C2 1.392(15) .
C1 C6 1.397(16) .
C1 C7 1.504(15) .
C2 C3 1.369(17) .
C2 C16 1.485(16) .
C3 C4 1.36(3) .
C3 C4' 1.53(4) .
C3 C25 1.541(18) .
C4 C4' 0.76(3) .
C4 C34 1.50(4) .
C4 C5 1.53(3) .
C4' C5 1.38(3) .
C4' C34' 1.65(6) .
C4' C34 1.82(4) .
C5 C6 1.373(19) .
C5 C43 1.57(2) .
C6 C65 1.517(17) .
C7 O1'' 1.35(3) .
C7 O1 1.44(2) .
C7 O1' 1.55(4) .
C8 O1 1.34(2) .
C8 C13 1.386(16) .
C8 C9 1.387(17) .
C8 O1'' 1.44(3) .
C8 O1' 1.48(4) .
C9 C10' 1.42(3) .
C9 C10 1.48(4) .
C10 C10' 0.67(4) .
C10 C11 1.45(5) .
C10 C11' 1.49(4) .
C10' C11' 1.42(3) .
C10' C11 1.68(5) .
C11 C11' 0.69(4) .
C11 C12 1.40(4) .
C11' C12 1.45(2) .
C12 C13 1.370(16) .
C12 N1' 1.40(5) .
C12 N1 1.49(6) .
C14' N1 1.21(7) .
C14' N2 1.31(3) .
C14' N1' 1.34(5) .
C14 N2 1.35(3) .
C14 N1 1.38(6) .
C14 N1' 1.49(5) .
C15 N3 1.308(13) .
C15 N1' 1.35(5) .
C15 N1 1.38(5) .
C16 O2 1.413(13) .
C17 O2 1.374(16) .
C17 C18 1.379(19) .
C17 C22 1.393(17) .
C18 C19' 1.39(3) .
C18 C19 1.55(4) .
C20 C20' 0.62(4) .
C20 C19 1.36(5) .
C20 C19' 1.52(5) .
C20 C21 1.53(4) .
C20' C21 1.35(3) .
C20' C19' 1.46(4) .
C20' C19 1.56(5) .
C21 C22 1.38(2) .
C21 N4' 1.47(3) .
C21 N4 1.50(2) .
C23 N4' 1.28(3) .
C23 N5 1.290(15) .
C23 N4 1.43(2) .
C24' C24 1.17(4) .
C24' N6' 1.28(4) .
C24' N4' 1.35(4) .
C24' N4 1.49(4) .
C24' N6 1.81(4) .
C24 N4 1.29(3) .
C24 N6 1.33(3) .
C24 N6' 1.65(4) .
C24 N4' 1.65(4) .
C25 O3' 1.30(5) .
C25 O3 1.59(5) .
C26 C31 1.360(18) .
C26 O3' 1.37(5) .
C26 O3 1.38(5) .
C26 C27 1.39(2) .
C27 C28 1.43(2) .
C28 C29 1.36(2) .
C29 C30 1.358(19) .
C30 C31 1.378(18) .
C30 N7 1.434(17) .
C32 N9 1.26(4) .
C32 N9' 1.29(2) .
C32 N7 1.340(16) .
C33 N8 1.319(19) .
C33 N7 1.369(16) .
C35 C36 1.36(3) .
C35 C40 1.38(3) .
C35 O4' 1.43(3) .
C35 O4 1.51(3) .
C36 C37 1.42(3) .
C37 C38 1.44(3) .
C38 C39 1.33(2) .
C39 C40 1.37(2) .
C39 N10 1.455(19) .
C43 O5 1.43(2) .
C44 C45 1.39(3) .
C44 C49 1.40(3) .
C44 O5 1.41(3) .
C45 C46 1.36(4) .
C46 C47 1.56(4) .
C47 C48 1.40(3) .
C48 C49 1.35(3) .
C48 N13 1.35(2) .
C50 N14 1.31(3) .
C50 N13 1.35(3) .
C51 N15 1.34(3) .
C51 N13 1.39(3) .
C55 C56 1.364(15) .
C55 C67 1.383(15) .
C55 N16 1.446(12) .
C56 C57 1.384(15) .
C57 O6 1.353(15) .
C57 C58 1.368(17) .
C58 C66 1.368(18) .
C65 O6 1.390(15) .
C66 C67 1.387(16) .
C68 N18 1.303(13) .
C68 N16 1.338(13) .
C69 N17 1.312(13) .
C69 N16 1.328(13) .
N2 N3 1.348(12) .
N2 Zn1 2.123(9) 2_665
N3 Mo6 2.270(8) 1_565
N4 N4' 0.63(2) .
N5 N6' 1.36(3) .
N5 N6 1.49(2) .
N6' N6 1.12(3) .
N8 N9' 1.392(19) .
N8 N9 1.41(4) .
N9' N9 0.54(4) .
N14 N15 1.37(2) .
N17 N18 1.365(11) .
N17 Zn3 2.079(8) 2_656
N18 Mo7 2.242(8) 2_656
O1' O1'' 0.90(6) .
O1'' O1 0.52(3) .
O3 O3' 0.52(5) .
O8 Mo8 2.300(6) 2_645
O10 Mo4 2.186(6) 2_645
O10 Mo1 2.478(6) 2_645
O11 Mo4 1.956(6) 2_645
O12 Zn1 2.245(7) 2_655
O13 Zn3 2.271(7) 2_645
O15 Mo8 1.944(7) 2_645
O24 Mo3 2.388(7) 2_656
O25 Mo5 2.250(6) 2_656
O25 Mo2 2.461(6) 2_656
O28 Mo5 1.948(7) 2_656
O30 Zn2 1.940(8) 2_766
O31 Mo8 2.003(6) 2_645
O33 S1 1.52(2) .
O34 S1 1.502(18) .
O35 S1 1.45(3) .
O36 S1 1.45(3) .
O6W O11W 0.95(7) 1_545
O6W O4W 1.55(9) 1_545
O7W O8W 1.38(9) .
O7W O13W 1.51(8) 2_645
O7W O15W 1.81(10) 2_645
O8W O13W 1.30(8) 2_645
O8W O9W 1.38(9) .
O9W O13W 1.51(8) 2_645
O10W O4W 1.30(8) .
O11W O6W 0.95(7) 1_565
O11W O4W 1.09(7) .
O13W O8W 1.30(8) 2_645
O13W O15W 1.44(9) .
O13W O7W 1.51(8) 2_645
O13W O9W 1.51(8) 2_645
O13W O14W 1.52(8) .
O14W O15W 1.29(9) .
O15W O7W 1.81(10) 2_645
N10 C41A 1.30(3) .
N10 C42 1.403(8) .
N10 C41 1.403(9) .
N10 C41B 1.63(6) .
C41 C41B 0.75(7) .
C41 N11 1.403(8) .
N11 C41A 1.31(3) .
N11 N12 1.403(8) .
N11 C41B 1.78(7) .
N11 Zn1 2.033(11) 2_776
N12 C42 1.403(8) .
N12 Zn2 2.127(10) 2_776
C41B C41A 0.82(7) .
C19 C19' 0.62(4) .
O4 O4' 0.80(4) .
O4 C34' 0.85(5) .
O4 C34 1.47(4) .
C34 O4' 1.11(3) .
C34 C34' 1.69(5) .
C34' O4' 1.39(6) .
O4W O6W 1.55(9) 1_565

loop_
_geom_torsion_atom_site_label_1
_geom_torsion_atom_site_label_2
_geom_torsion_atom_site_label_3
_geom_torsion_atom_site_label_4
_geom_torsion
_geom_torsion_site_symmetry_1
_geom_torsion_site_symmetry_4
C6 C1 C2 C3 -3.0(17) . .
C7 C1 C2 C3 177.8(11) . .
C6 C1 C2 C16 179.5(11) . .
C7 C1 C2 C16 0.3(15) . .
C1 C2 C3 C4 24(2) . .
C16 C2 C3 C4 -158.5(18) . .
C1 C2 C3 C4' -10(2) . .
C16 C2 C3 C4' 167.1(19) . .
C1 C2 C3 C25 -176.0(13) . .
C16 C2 C3 C25 2(2) . .
C2 C3 C4 C4' -94(4) . .
C25 C3 C4 C4' 104(4) . .
C2 C3 C4 C34 164(2) . .
C4' C3 C4 C34 -103(5) . .
C25 C3 C4 C34 1(3) . .
C2 C3 C4 C5 -34(3) . .
C4' C3 C4 C5 60(4) . .
C25 C3 C4 C5 164.0(17) . .
C3 C4 C4' C5 117.2(19) . .
C34 C4 C4' C5 -117(2) . .
C34 C4 C4' C3 125(3) . .
C5 C4 C4' C3 -117.2(19) . .
C3 C4 C4' C34' -118(3) . .
C34 C4 C4' C34' 7(5) . .
C5 C4 C4' C34' 124(4) . .
C3 C4 C4' C34 -125(3) . .
C5 C4 C4' C34 117(2) . .
C2 C3 C4' C4 104(4) . .
C25 C3 C4' C4 -89(4) . .
C4 C3 C4' C5 -74(5) . .
C2 C3 C4' C5 30(3) . .
C25 C3 C4' C5 -163(2) . .
C4 C3 C4' C34' 99(5) . .
C2 C3 C4' C34' -157(3) . .
C25 C3 C4' C34' 9(4) . .
C4 C3 C4' C34 42(3) . .
C2 C3 C4' C34 145.7(16) . .
C25 C3 C4' C34 -48(2) . .
C4 C4' C5 C6 -97(4) . .
C3 C4' C5 C6 -38(4) . .
C34' C4' C5 C6 149(3) . .
C34 C4' C5 C6 -147(2) . .
C3 C4' C5 C4 59(4) . .
C34' C4' C5 C4 -114(6) . .
C34 C4' C5 C4 -50(4) . .
C4 C4' C5 C43 104(4) . .
C3 C4' C5 C43 162(2) . .
C34' C4' C5 C43 -11(4) . .
C34 C4' C5 C43 54(3) . .
C4' C4 C5 C6 100(4) . .
C3 C4 C5 C6 26(3) . .
C34 C4 C5 C6 -171(2) . .
C3 C4 C5 C4' -75(4) . .
C34 C4 C5 C4' 89(5) . .
C4' C4 C5 C43 -92(5) . .
C3 C4 C5 C43 -166.8(19) . .
C34 C4 C5 C43 -3(3) . .
C4' C5 C6 C1 27(3) . .
C4 C5 C6 C1 -7(3) . .
C43 C5 C6 C1 -174.7(16) . .
C4' C5 C6 C65 -155(2) . .
C4 C5 C6 C65 171.3(17) . .
C43 C5 C6 C65 4(3) . .
C2 C1 C6 C5 -4.1(19) . .
C7 C1 C6 C5 175.1(13) . .
C2 C1 C6 C65 177.3(11) . .
C7 C1 C6 C65 -3.5(17) . .
C2 C1 C7 O1'' -60.0(19) . .
C6 C1 C7 O1'' 120.8(18) . .
C2 C1 C7 O1 -81.5(16) . .
C6 C1 C7 O1 99.3(16) . .
C2 C1 C7 O1' -97(2) . .
C6 C1 C7 O1' 84(2) . .
O1 C8 C9 C10' -176(2) . .
C13 C8 C9 C10' 12(3) . .
O1'' C8 C9 C10' -151(2) . .
O1' C8 C9 C10' 167(3) . .
O1 C8 C9 C10 154(2) . .
C13 C8 C9 C10 -18(3) . .
O1'' C8 C9 C10 179(3) . .
O1' C8 C9 C10 137(3) . .
C8 C9 C10 C10' 104(4) . .
C8 C9 C10 C11 15(4) . .
C10' C9 C10 C11 -89(5) . .
C8 C9 C10 C11' 44(3) . .
C10' C9 C10 C11' -60(4) . .
C11 C10 C10' C11' -4(3) . .
C9 C10 C10' C11' -122.7(16) . .
C11 C10 C10' C9 119(3) . .
C11' C10 C10' C9 122.7(16) . .
C9 C10 C10' C11 -119(3) . .
C11' C10 C10' C11 4(3) . .
C8 C9 C10' C10 -90(5) . .
C8 C9 C10' C11' -15(4) . .
C10 C9 C10' C11' 76(4) . .
C8 C9 C10' C11 -38(3) . .
C10 C9 C10' C11 52(4) . .
C10' C10 C11 C11' 8(6) . .
C9 C10 C11 C11' 81(5) . .
C10' C10 C11 C12 -66(5) . .
C9 C10 C11 C12 8(5) . .
C11' C10 C11 C12 -74(4) . .
C9 C10 C11 C10' 74(5) . .
C11' C10 C11 C10' -8(6) . .
C10 C10' C11 C11' -171(7) . .
C9 C10' C11 C11' 123(4) . .
C10 C10' C11 C12 121(5) . .
C11' C10' C11 C12 -68(4) . .
C9 C10' C11 C12 55(3) . .
C11' C10' C11 C10 171(7) . .
C9 C10' C11 C10 -66(5) . .
C12 C11 C11' C10' 113.6(19) . .
C10 C11 C11' C10' -4(3) . .
C10 C11 C11' C12 -117(2) . .
C10' C11 C11' C12 -113.6(19) . .
C12 C11 C11' C10 117(2) . .
C10' C11 C11' C10 4(3) . .
C10 C10' C11' C11 8(6) . .
C9 C10' C11' C11 -67(5) . .
C10 C10' C11' C12 83(4) . .
C9 C10' C11' C12 8(4) . .
C11 C10' C11' C12 75(4) . .
C9 C10' C11' C10 -75(4) . .
C11 C10' C11' C10 -8(6) . .
C10' C10 C11' C11 -172(6) . .
C9 C10 C11' C11 -112(5) . .
C11 C10 C11' C10' 172(6) . .
C9 C10 C11' C10' 60(4) . .
C10' C10 C11' C12 -108(4) . .
C11 C10 C11' C12 64(4) . .
C9 C10 C11' C12 -48(3) . .
C11' C11 C12 C13 -103(4) . .
C10 C11 C12 C13 -29(4) . .
C10' C11 C12 C13 -51(3) . .
C11' C11 C12 N1' 98(4) . .
C10 C11 C12 N1' 171(3) . .
C10' C11 C12 N1' 149(2) . .
C10 C11 C12 C11' 73(4) . .
C10' C11 C12 C11' 52(3) . .
C11' C11 C12 N1 97(5) . .
C10 C11 C12 N1 170(3) . .
C10' C11 C12 N1 148(3) . .
C11 C11' C12 C13 95(4) . .
C10' C11' C12 C13 2(3) . .
C10 C11' C12 C13 30(3) . .
C11 C11' C12 N1' -99(4) . .
C10' C11' C12 N1' 169(2) . .
C10 C11' C12 N1' -163(2) . .
C10' C11' C12 C11 -93(4) . .
C10 C11' C12 C11 -65(4) . .
C11 C11' C12 N1 -97(5) . .
C10' C11' C12 N1 170(3) . .
C10 C11' C12 N1 -162(3) . .
N1' C12 C13 C8 -172.2(18) . .
C11 C12 C13 C8 27(3) . .
C11' C12 C13 C8 -5(2) . .
N1 C12 C13 C8 -173(3) . .
O1 C8 C13 C12 -174.6(17) . .
C9 C8 C13 C12 -2(2) . .
O1'' C8 C13 C12 162.8(18) . .
O1' C8 C13 C12 -158(2) . .
C3 C2 C16 O2 113.7(14) . .
C1 C2 C16 O2 -68.8(15) . .
O2 C17 C18 C19' 166(2) . .
C22 C17 C18 C19' -10(3) . .
O2 C17 C18 C19 -167(2) . .
C22 C17 C18 C19 17(3) . .
C19 C20 C20' C21 114(3) . .
C19' C20 C20' C21 114(2) . .
C19 C20 C20' C19' 0(3) . .
C21 C20 C20' C19' -114(2) . .
C19' C20 C20' C19 0(3) . .
C21 C20 C20' C19 -114(3) . .
C20 C20' C21 C22 -100(5) . .
C19' C20' C21 C22 -15(4) . .
C19 C20' C21 C22 -40(4) . .
C20 C20' C21 N4' 83(5) . .
C19' C20' C21 N4' 168(2) . .
C19 C20' C21 N4' 142(2) . .
C20 C20' C21 N4 109(5) . .
C19' C20' C21 N4 -166(2) . .
C19 C20' C21 N4 169(2) . .
C19' C20' C21 C20 85(6) . .
C19 C20' C21 C20 59(5) . .
C19 C20 C21 C20' -85(6) . .
C19' C20 C21 C20' -63(5) . .
C20' C20 C21 C22 97(5) . .
C19 C20 C21 C22 12(4) . .
C19' C20 C21 C22 34(3) . .
C20' C20 C21 N4' -106(5) . .
C19 C20 C21 N4' 169(3) . .
C19' C20 C21 N4' -169(2) . .
C20' C20 C21 N4 -86(5) . .
C19 C20 C21 N4 -171(3) . .
C19' C20 C21 N4 -149(2) . .
C20' C21 C22 C17 17(3) . .
N4' C21 C22 C17 -165.5(18) . .
N4 C21 C22 C17 171.1(16) . .
C20 C21 C22 C17 -11(3) . .
O2 C17 C22 C21 -179.8(15) . .
C18 C17 C22 C21 -4(3) . .
N6' C24' C24 N4 -114(2) . .
N4' C24' C24 N4 -3.1(18) . .
N6 C24' C24 N4 -115(2) . .
N6' C24' C24 N6 1(3) . .
N4' C24' C24 N6 111(2) . .
N4 C24' C24 N6 115(2) . .
N4' C24' C24 N6' 111(3) . .
N4 C24' C24 N6' 114(2) . .
N6 C24' C24 N6' -1(3) . .
N6' C24' C24 N4' -111(3) . .
N4 C24' C24 N4' 3.1(18) . .
N6 C24' C24 N4' -111(2) . .
C4 C3 C25 O3' 52(3) . .
C2 C3 C25 O3' -109(2) . .
C4' C3 C25 O3' 85(3) . .
C4 C3 C25 O3 71(3) . .
C2 C3 C25 O3 -91(2) . .
C4' C3 C25 O3 103(3) . .
C31 C26 C27 C28 -2(3) . .
O3' C26 C27 C28 -166(2) . .
O3 C26 C27 C28 171(2) . .
C26 C27 C28 C29 0(3) . .
C27 C28 C29 C30 1(3) . .
C28 C29 C30 C31 2(3) . .
C28 C29 C30 N7 -179.0(16) . .
O3' C26 C31 C30 168(2) . .
O3 C26 C31 C30 -167(2) . .
C27 C26 C31 C30 4(3) . .
C29 C30 C31 C26 -4(3) . .
N7 C30 C31 C26 176.4(15) . .
C40 C35 C36 C37 1(3) . .
O4' C35 C36 C37 178(2) . .
O4 C35 C36 C37 -176(2) . .
C35 C36 C37 C38 -2(3) . .
C36 C37 C38 C39 3(3) . .
C37 C38 C39 C40 -4(3) . .
C37 C38 C39 N10 174.6(15) . .
C38 C39 C40 C35 3(3) . .
N10 C39 C40 C35 -175.7(16) . .
C36 C35 C40 C39 -1(3) . .
O4' C35 C40 C39 -176(3) . .
O4 C35 C40 C39 176.4(19) . .
C6 C5 C43 O5 61(3) . .
C4' C5 C43 O5 -139(3) . .
C4 C5 C43 O5 -106(2) . .
C49 C44 C45 C46 10(5) . .
O5 C44 C45 C46 177(3) . .
C44 C45 C46 C47 -4(5) . .
C45 C46 C47 C48 -2(5) . .
C46 C47 C48 C49 2(5) . .
C46 C47 C48 N13 -178(3) . .
N13 C48 C49 C44 -177(2) . .
C47 C48 C49 C44 4(4) . .
C45 C44 C49 C48 -10(4) . .
O5 C44 C49 C48 -178(2) . .
C67 C55 C56 C57 1.2(19) . .
N16 C55 C56 C57 175.1(11) . .
C55 C56 C57 O6 179.3(12) . .
C55 C56 C57 C58 0(2) . .
O6 C57 C58 C66 179.8(14) . .
C56 C57 C58 C66 -1(2) . .
C5 C6 C65 O6 63.7(19) . .
C1 C6 C65 O6 -117.6(13) . .
C57 C58 C66 C67 0(2) . .
C56 C55 C67 C66 -1.7(19) . .
N16 C55 C67 C66 -175.6(11) . .
C58 C66 C67 C55 1(2) . .
N2 C14' N1 C14 88(8) . .
N2 C14' N1 C15 -12(5) . .
N2 C14' N1 C12 172(5) . .
N2 C14 N1 C14' -67(7) . .
N2 C14 N1 C15 21(4) . .
N2 C14 N1 C12 -180(4) . .
N3 C15 N1 C14' 6(4) . .
N3 C15 N1 C14 -15(4) . .
N3 C15 N1 C12 -177(3) . .
C13 C12 N1 C14' -143(5) . .
C11 C12 N1 C14' 17(7) . .
C13 C12 N1 C14 -117(4) . .
C11 C12 N1 C14 43(6) . .
C11' C12 N1 C14 74(5) . .
C13 C12 N1 C15 41(5) . .
C11 C12 N1 C15 -158(3) . .
C11' C12 N1 C15 -127(3) . .
N2 C14' N1' C15 -15(3) . .
N2 C14' N1' C12 175(3) . .
N2 C14' N1' C14 87(7) . .
N3 C15 N1' C14' 10(3) . .
N3 C15 N1' C12 179(3) . .
N1 C15 N1' C12 152(38) . .
N3 C15 N1' C14 -9(3) . .
C13 C12 N1' C14' -148(3) . .
C11 C12 N1' C14' 13(5) . .
C11' C12 N1' C14' 45(4) . .
C13 C12 N1' C15 45(4) . .
C11 C12 N1' C15 -154(3) . .
C11' C12 N1' C15 -122(3) . .
C13 C12 N1' C14 -124(4) . .
C11' C12 N1' C14 68(4) . .
N2 C14 N1' C14' -67(7) . .
N2 C14 N1' C15 15(3) . .
N2 C14 N1' C12 -173(3) . .
N1 C14' N2 N3 13(4) . .
N1' C14' N2 N3 15(3) . .
N1 C14' N2 C14 -98(8) . .
N1' C14' N2 C14 -96(7) . .
N1 C14' N2 Zn1 -166(3) . 2_665
N1' C14' N2 Zn1 -163.7(18) . 2_665
N1 C14 N2 C14' 55(6) . .
N1' C14 N2 C14' 59(6) . .
N1 C14 N2 N3 -20(3) . .
N1' C14 N2 N3 -17(3) . .
N1 C14 N2 Zn1 -177(2) . 2_665
N1' C14 N2 Zn1 -174.0(18) . 2_665
N1' C15 N3 N2 -1(2) . .
N1 C15 N3 N2 2(3) . .
N1' C15 N3 Mo6 -174.8(17) . 1_565
N1 C15 N3 Mo6 -172(2) . 1_565
C14' N2 N3 C15 -8.5(18) . .
C14 N2 N3 C15 12.2(19) . .
Zn1 N2 N3 C15 170.6(7) 2_665 .
C14' N2 N3 Mo6 165.8(14) . 1_565
C14 N2 N3 Mo6 -173.5(15) . 1_565
Zn1 N2 N3 Mo6 -15.1(12) 2_665 1_565
C24' C24 N4 N4' 7(4) . .
N6 C24 N4 N4' -79(4) . .
N6' C24 N4 N4' -38(4) . .
C24' C24 N4 C23 75(3) . .
N6 C24 N4 C23 -11(3) . .
N6' C24 N4 C23 30(2) . .
N4' C24 N4 C23 68(3) . .
N6 C24 N4 C24' -86(3) . .
N6' C24 N4 C24' -45(2) . .
N4' C24 N4 C24' -7(4) . .
C24' C24 N4 C21 -85(4) . .
N6 C24 N4 C21 -171(3) . .
N6' C24 N4 C21 -130(3) . .
N4' C24 N4 C21 -92(5) . .
N5 C23 N4 N4' 110(3) . .
N4' C23 N4 C24 -109(4) . .
N5 C23 N4 C24 2(2) . .
N4' C23 N4 C24' -62(3) . .
N5 C23 N4 C24' 48(2) . .
N4' C23 N4 C21 56(3) . .
N5 C23 N4 C21 166.1(16) . .
C24 C24' N4 N4' -173(4) . .
N6' C24' N4 N4' -101(4) . .
N6 C24' N4 N4' -131(4) . .
N6' C24' N4 C24 72(3) . .
N4' C24' N4 C24 173(4) . .
N6 C24' N4 C24 42.1(19) . .
C24 C24' N4 C23 -112(2) . .
N6' C24' N4 C23 -40(3) . .
N4' C24' N4 C23 61(3) . .
N6 C24' N4 C23 -69.4(15) . .
C24 C24' N4 C21 130(2) . .
N6' C24' N4 C21 -158(2) . .
N4' C24' N4 C21 -58(3) . .
N6 C24' N4 C21 171.8(16) . .
C20' C21 N4 N4' -79(4) . .
C22 C21 N4 N4' 126(3) . .
C20 C21 N4 N4' -51(4) . .
C20' C21 N4 C24 29(4) . .
C22 C21 N4 C24 -126(3) . .
N4' C21 N4 C24 108(5) . .
C20 C21 N4 C24 57(4) . .
C20' C21 N4 C23 -130(2) . .
C22 C21 N4 C23 76(2) . .
N4' C21 N4 C23 -50(3) . .
C20 C21 N4 C23 -102(3) . .
C20' C21 N4 C24' -27(3) . .
C22 C21 N4 C24' 178(2) . .
N4' C21 N4 C24' 52(3) . .
C20 C21 N4 C24' 1(3) . .
C24 N4 N4' C23 97(3) . .
C24' N4 N4' C23 103(2) . .
C21 N4 N4' C23 -129.7(16) . .
C24 N4 N4' C24' -6(4) . .
C23 N4 N4' C24' -103(2) . .
C21 N4 N4' C24' 128(2) . .
C24 N4 N4' C21 -134(2) . .
C23 N4 N4' C21 129.7(16) . .
C24' N4 N4' C21 -128(2) . .
C23 N4 N4' C24 -97(3) . .
C24' N4 N4' C24 6(4) . .
C21 N4 N4' C24 134(2) . .
N5 C23 N4' N4 -80(3) . .
N5 C23 N4' C24' 10(3) . .
N4 C23 N4' C24' 90(4) . .
N5 C23 N4' C21 -158(2) . .
N4 C23 N4' C21 -77(3) . .
N5 C23 N4' C24 -34(2) . .
N4 C23 N4' C24 46(3) . .
C24 C24' N4' N4 6(4) . .
N6' C24' N4' N4 88(4) . .
N6 C24' N4' N4 50(4) . .
C24 C24' N4' C23 -84(3) . .
N6' C24' N4' C23 -2(4) . .
N4 C24' N4' C23 -90(3) . .
N6 C24' N4' C23 -40(2) . .
C24 C24' N4' C21 84(3) . .
N6' C24' N4' C21 166(3) . .
N4 C24' N4' C21 78(4) . .
N6 C24' N4' C21 128(2) . .
N6' C24' N4' C24 81(3) . .
N4 C24' N4' C24 -6(4) . .
N6 C24' N4' C24 43.7(19) . .
C20' C21 N4' N4 113(3) . .
C22 C21 N4' N4 -64(4) . .
C20 C21 N4' N4 138(3) . .
C20' C21 N4' C23 -165(2) . .
C22 C21 N4' C23 17(4) . .
N4 C21 N4' C23 82(3) . .
C20 C21 N4' C23 -140(3) . .
C20' C21 N4' C24' 30(4) . .
C22 C21 N4' C24' -147(3) . .
N4 C21 N4' C24' -83(4) . .
C20 C21 N4' C24' 55(4) . .
C20' C21 N4' C24 79(3) . .
C22 C21 N4' C24 -99(2) . .
N4 C21 N4' C24 -34(3) . .
C20 C21 N4' C24 104(2) . .
C24' C24 N4' N4 -171(5) . .
N6 C24 N4' N4 109(4) . .
N6' C24 N4' N4 142(4) . .
C24' C24 N4' C23 103(3) . .
N4 C24 N4' C23 -85(4) . .
N6 C24 N4' C23 24(3) . .
N6' C24 N4' C23 56.6(18) . .
N4 C24 N4' C24' 171(5) . .
N6 C24 N4' C24' -79(3) . .
N6' C24 N4' C24' -47(3) . .
C24' C24 N4' C21 -121(3) . .
N4 C24 N4' C21 50(3) . .
N6 C24 N4' C21 159(2) . .
N6' C24 N4' C21 -167.9(18) . .
N4' C23 N5 N6' -13(2) . .
N4 C23 N5 N6' -40(2) . .
N4' C23 N5 N6 35(2) . .
N4 C23 N5 N6 7(2) . .
N4' C23 N5 Zn3 -168.3(14) . .
N4 C23 N5 Zn3 164.3(12) . .
N17 Zn3 N5 C23 -96.6(18) 2_656 .
O1W Zn3 N5 C23 27.4(12) . .
O16 Zn3 N5 C23 112.6(12) . .
O18 Zn3 N5 C23 -60.3(12) . .
O13 Zn3 N5 C23 -157.6(12) 2_645 .
N17 Zn3 N5 N6' 116(2) 2_656 .
O1W Zn3 N5 N6' -120.4(19) . .
O16 Zn3 N5 N6' -35(2) . .
O18 Zn3 N5 N6' 151.9(19) . .
O13 Zn3 N5 N6' 54.6(19) 2_645 .
N17 Zn3 N5 N6 56(2) 2_656 .
O1W Zn3 N5 N6 -179.7(14) . .
O16 Zn3 N5 N6 -94.5(14) . .
O18 Zn3 N5 N6 92.6(14) . .
O13 Zn3 N5 N6 -4.6(14) 2_645 .
C24 C24' N6' N6 -1(3) . .
N4' C24' N6' N6 -80(3) . .
N4 C24' N6' N6 -54(3) . .
C24 C24' N6' N5 74(3) . .
N4' C24' N6' N5 -5(4) . .
N4 C24' N6' N5 21(4) . .
N6 C24' N6' N5 75(2) . .
N4' C24' N6' C24 -79(3) . .
N4 C24' N6' C24 -53(2) . .
N6 C24' N6' C24 1(3) . .
C23 N5 N6' N6 103.5(18) . .
Zn3 N5 N6' N6 -104.1(19) . .
C23 N5 N6' C24' 11(3) . .
N6 N5 N6' C24' -93(3) . .
Zn3 N5 N6' C24' 163(2) . .
C23 N5 N6' C24 53.2(19) . .
N6 N5 N6' C24 -50.3(17) . .
Zn3 N5 N6' C24 -154.4(14) . .
C24' C24 N6' N6 179(4) . .
N4 C24 N6' N6 -118(3) . .
N4' C24 N6' N6 -131(2) . .
N4 C24 N6' C24' 63(3) . .
N6 C24 N6' C24' -179(4) . .
N4' C24 N6' C24' 50(3) . .
C24' C24 N6' N5 -114(3) . .
N4 C24 N6' N5 -52(2) . .
N6 C24 N6' N5 66.5(19) . .
N4' C24 N6' N5 -64.6(18) . .
C24' N6' N6 C24 1(3) . .
N5 N6' N6 C24 -106.6(17) . .
C24' N6' N6 N5 107(3) . .
C24 N6' N6 N5 106.6(17) . .
N5 N6' N6 C24' -107(3) . .
C24 N6' N6 C24' -1(3) . .
C24' C24 N6 N6' -1(3) . .
N4 C24 N6 N6' 74(3) . .
N4' C24 N6 N6' 52(3) . .
C24' C24 N6 N5 -59(3) . .
N4 C24 N6 N5 15(3) . .
N6' C24 N6 N5 -58.7(18) . .
N4' C24 N6 N5 -7(3) . .
N4 C24 N6 C24' 74(3) . .
N6' C24 N6 C24' 1(3) . .
N4' C24 N6 C24' 53(2) . .
C23 N5 N6 N6' -90(2) . .
Zn3 N5 N6 N6' 114(2) . .
C23 N5 N6 C24 -13(2) . .
N6' N5 N6 C24 77(3) . .
Zn3 N5 N6 C24 -169.0(15) . .
C23 N5 N6 C24' -47.1(17) . .
N6' N5 N6 C24' 42(2) . .
Zn3 N5 N6 C24' 156.9(14) . .
C24 C24' N6 N6' 179(4) . .
N4' C24' N6 N6' 110(4) . .
N4 C24' N6 N6' 129(3) . .
N6' C24' N6 C24 -179(4) . .
N4' C24' N6 C24 -69(3) . .
N4 C24' N6 C24 -50(2) . .
C24 C24' N6 N5 121(3) . .
N6' C24' N6 N5 -58(2) . .
N4' C24' N6 N5 52(2) . .
N4 C24' N6 N5 71.2(17) . .
N9 C32 N7 C33 -21(3) . .
N9' C32 N7 C33 4(2) . .
N9 C32 N7 C30 162(2) . .
N9' C32 N7 C30 -172.6(15) . .
N8 C33 N7 C32 1(2) . .
N8 C33 N7 C30 178.2(16) . .
C29 C30 N7 C32 163.5(16) . .
C31 C30 N7 C32 -17(2) . .
C29 C30 N7 C33 -13(3) . .
C31 C30 N7 C33 166.6(16) . .
N7 C33 N8 N9' -6(2) . .
N7 C33 N8 N9 16(2) . .
N7 C33 N8 Zn2 175.4(13) . .
O30 Zn2 N8 C33 -23(2) 2_766 .
O2W Zn2 N8 C33 81(2) . .
O33 Zn2 N8 C33 170.2(19) . .
N12 Zn2 N8 C33 -117(3) 2_776 .
O30 Zn2 N8 N9' 158.6(12) 2_766 .
O2W Zn2 N8 N9' -97.2(14) . .
O33 Zn2 N8 N9' -8.5(19) . .
N12 Zn2 N8 N9' 64(2) 2_776 .
O30 Zn2 N8 N9 133(2) 2_766 .
O2W Zn2 N8 N9 -122(2) . .
O33 Zn2 N8 N9 -34(3) . .
N12 Zn2 N8 N9 39(3) 2_776 .
N7 C32 N9' N9 -82(5) . .
N9 C32 N9' N8 74(5) . .
N7 C32 N9' N8 -8(2) . .
N9 C32 N9' Zn1 -84(5) . .
N7 C32 N9' Zn1 -166.4(11) . .
C33 N8 N9' N9 78(6) . .
Zn2 N8 N9' N9 -103(5) . .
C33 N8 N9' C32 9(2) . .
N9 N8 N9' C32 -70(5) . .
Zn2 N8 N9' C32 -172.4(12) . .
C33 N8 N9' Zn1 167.2(13) . .
N9 N8 N9' Zn1 89(5) . .
Zn2 N8 N9' Zn1 -13.8(18) . .
O34 Zn1 N9' N9 137(5) . .
N11 Zn1 N9' N9 37(6) 2_776 .
O3W Zn1 N9' N9 -130(5) . .
N2 Zn1 N9' N9 -49(7) 2_665 .
O12 Zn1 N9' N9 -47(5) 2_655 .
O34 Zn1 N9' C32 -149.6(16) . .
N11 Zn1 N9' C32 111(3) 2_776 .
O3W Zn1 N9' C32 -56.1(15) . .
N2 Zn1 N9' C32 25(4) 2_665 .
N9 Zn1 N9' C32 74(5) . .
O12 Zn1 N9' C32 26.7(15) 2_655 .
O34 Zn1 N9' N8 55.3(14) . .
N11 Zn1 N9' N8 -44(3) 2_776 .
O3W Zn1 N9' N8 148.8(14) . .
N2 Zn1 N9' N8 -131(3) 2_665 .
N9 Zn1 N9' N8 -82(5) . .
O12 Zn1 N9' N8 -128.5(14) 2_655 .
N8 N9' N9 C32 -112.0(17) . .
Zn1 N9' N9 C32 124.6(13) . .
C32 N9' N9 N8 112.0(17) . .
Zn1 N9' N9 N8 -123.4(10) . .
C32 N9' N9 Zn1 -124.6(13) . .
N8 N9' N9 Zn1 123.4(10) . .
N7 C32 N9 N9' 105(5) . .
N9' C32 N9 N8 -73(5) . .
N7 C32 N9 N8 32(3) . .
N9' C32 N9 Zn1 63(5) . .
N7 C32 N9 Zn1 168.9(19) . .
C33 N8 N9 N9' -107(5) . .
Zn2 N8 N9 N9' 89(5) . .
C33 N8 N9 C32 -31(3) . .
N9' N8 N9 C32 76(5) . .
Zn2 N8 N9 C32 165.7(19) . .
C33 N8 N9 Zn1 -168.8(19) . .
N9' N8 N9 Zn1 -62(5) . .
Zn2 N8 N9 Zn1 28(3) . .
O34 Zn1 N9 N9' -45(6) . .
N11 Zn1 N9 N9' -142(6) 2_776 .
O3W Zn1 N9 N9' 51(5) . .
N2 Zn1 N9 N9' 159(3) 2_665 .
O12 Zn1 N9 N9' 133(5) 2_655 .
O34 Zn1 N9 C32 -113(3) . .
N11 Zn1 N9 C32 149(4) 2_776 .
O3W Zn1 N9 C32 -18(3) . .
N9' Zn1 N9 C32 -69(5) . .
N2 Zn1 N9 C32 90(4) 2_665 .
O12 Zn1 N9 C32 64(3) 2_655 .
O34 Zn1 N9 N8 20(3) . .
N11 Zn1 N9 N8 -77(3) 2_776 .
O3W Zn1 N9 N8 116(2) . .
N9' Zn1 N9 N8 65(5) . .
N2 Zn1 N9 N8 -136(2) 2_665 .
O12 Zn1 N9 N8 -162(3) 2_655 .
N14 C50 N13 C48 176(2) . .
N14 C50 N13 C51 1(3) . .
C49 C48 N13 C50 -145(3) . .
C47 C48 N13 C50 34(4) . .
C49 C48 N13 C51 29(4) . .
C47 C48 N13 C51 -151(3) . .
N15 C51 N13 C50 1(3) . .
N15 C51 N13 C48 -175(2) . .
N13 C50 N14 N15 -2(3) . .
N13 C51 N15 N14 -2(3) . .
C50 N14 N15 C51 2(3) . .
N17 C69 N16 C68 0.3(14) . .
N17 C69 N16 C55 -177.3(10) . .
N18 C68 N16 C69 0.4(14) . .
N18 C68 N16 C55 178.0(10) . .
C56 C55 N16 C69 134.7(13) . .
C67 C55 N16 C69 -51.1(17) . .
C56 C55 N16 C68 -42.4(17) . .
C67 C55 N16 C68 131.9(12) . .
N16 C69 N17 N18 -0.8(14) . .
N16 C69 N17 Zn3 -179.4(8) . 2_656
N16 C68 N18 N17 -0.9(13) . .
N16 C68 N18 Mo7 -179.9(7) . 2_656
C69 N17 N18 C68 1.1(13) . .
Zn3 N17 N18 C68 179.8(8) 2_656 .
C69 N17 N18 Mo7 -179.9(8) . 2_656
Zn3 N17 N18 Mo7 -1.1(11) 2_656 2_656
O1 C8 O1' O1'' -4(8) . .
C13 C8 O1' O1'' -91(3) . .
C9 C8 O1' O1'' 112(3) . .
O1 C8 O1' C7 -56(8) . .
C13 C8 O1' C7 -142.6(19) . .
C9 C8 O1' C7 61(3) . .
O1'' C8 O1' C7 -52(3) . .
O1 C7 O1' O1'' -5(8) . .
C1 C7 O1' O1'' 91(3) . .
O1'' C7 O1' C8 58(3) . .
O1 C7 O1' C8 52(8) . .
C1 C7 O1' C8 148.9(19) . .
C8 O1' O1'' C7 -118(2) . .
C7 O1' O1'' C8 118(2) . .
C1 C7 O1'' O1 -101(5) . .
O1' C7 O1'' O1 -4(6) . .
O1 C7 O1'' O1' 4(6) . .
C1 C7 O1'' O1' -98(3) . .
O1 C7 O1'' C8 -66(5) . .
C1 C7 O1'' C8 -168(2) . .
O1' C7 O1'' C8 -70(3) . .
C13 C8 O1'' O1 102(5) . .
C9 C8 O1'' O1 -94(5) . .
O1' C8 O1'' O1 -3(6) . .
O1 C8 O1'' O1' 3(6) . .
C13 C8 O1'' O1' 105(3) . .
C9 C8 O1'' O1' -91(3) . .
O1 C8 O1'' C7 79(5) . .
C13 C8 O1'' C7 -178.8(19) . .
C9 C8 O1'' C7 -15(4) . .
O1' C8 O1'' C7 76(3) . .
C7 O1'' O1 C8 -117.5(15) . .
C8 O1'' O1 C7 117.5(15) . .
C13 C8 O1 O1'' -87(5) . .
C9 C8 O1 O1'' 101(5) . .
O1' C8 O1 O1'' 173(13) . .
C13 C8 O1 C7 -153.9(17) . .
C9 C8 O1 C7 34(3) . .
O1'' C8 O1 C7 -67(5) . .
O1' C8 O1 C7 106(10) . .
C1 C7 O1 O1'' 84(5) . .
O1' C7 O1 O1'' 172(13) . .
O1'' C7 O1 C8 80(5) . .
C1 C7 O1 C8 163.7(17) . .
O1' C7 O1 C8 -109(10) . .
C18 C17 O2 C16 17(2) . .
C22 C17 O2 C16 -167.6(14) . .
C2 C16 O2 C17 170.7(12) . .
C31 C26 O3 O3' -80(11) . .
C27 C26 O3 O3' 108(10) . .
C31 C26 O3 C25 -39(4) . .
O3' C26 O3 C25 40(8) . .
C27 C26 O3 C25 148(2) . .
C3 C25 O3 O3' -89(11) . .
O3' C25 O3 C26 -58(10) . .
C3 C25 O3 C26 -147(3) . .
C26 O3 O3' C25 123(6) . .
C25 O3 O3' C26 -123(6) . .
C3 C25 O3' O3 97(11) . .
C3 C25 O3' C26 -168(3) . .
O3 C25 O3' C26 95(12) . .
C31 C26 O3' O3 115(10) . .
C27 C26 O3' O3 -81(11) . .
C31 C26 O3' C25 2(5) . .
O3 C26 O3' C25 -113(13) . .
C27 C26 O3' C25 166(3) . .
C45 C44 O5 C43 -12(4) . .
C49 C44 O5 C43 156(2) . .
C5 C43 O5 C44 -151(2) . .
C58 C57 O6 C65 171.4(14) . .
C56 C57 O6 C65 -8(2) . .
C6 C65 O6 C57 -169.8(12) . .
O7 Mo1 O8 Mo6 -90.2(3) . .
O9 Mo1 O8 Mo6 161.0(3) . .
O10 Mo1 O8 Mo6 42.5(5) . .
O11 Mo1 O8 Mo6 3.3(2) . .
O10 Mo1 O8 Mo6 89.5(3) 2_645 .
O7 Mo1 O8 Mo8 170.3(3) . 2_645
O9 Mo1 O8 Mo8 61.5(3) . 2_645
O10 Mo1 O8 Mo8 -56.9(5) . 2_645
O11 Mo1 O8 Mo8 -96.2(3) . 2_645
O10 Mo1 O8 Mo8 -10.0(2) 2_645 2_645
O13 Mo6 O8 Mo1 -2.6(10) . .
O12 Mo6 O8 Mo1 155.0(3) . .
O31 Mo6 O8 Mo1 -102.1(3) . .
O11 Mo6 O8 Mo1 -3.5(3) . .
N3 Mo6 O8 Mo1 75.9(3) 1_545 .
Mo8 Mo6 O8 Mo1 -115.3(3) 2_645 .
O13 Mo6 O8 Mo8 112.7(8) . 2_645
O12 Mo6 O8 Mo8 -89.7(3) . 2_645
O31 Mo6 O8 Mo8 13.2(2) . 2_645
O11 Mo6 O8 Mo8 111.8(3) . 2_645
N3 Mo6 O8 Mo8 -168.8(3) 1_545 2_645
O7 Mo1 O9 Mo4 -176.4(3) . .
O8 Mo1 O9 Mo4 -68.0(4) . .
O10 Mo1 O9 Mo4 76.8(4) . .
O11 Mo1 O9 Mo4 9.3(9) . .
O10 Mo1 O9 Mo4 3.5(3) 2_645 .
O16 Mo4 O9 Mo1 -174.7(4) . .
O15 Mo4 O9 Mo1 74.4(4) . .
O11 Mo4 O9 Mo1 -77.8(4) 2_645 .
O10 Mo4 O9 Mo1 -4.0(3) 2_645 .
Mo8 Mo4 O9 Mo1 40.3(3) 2_645 .
O7 Mo1 O10 Mo4 78.9(3) . 2_645
O9 Mo1 O10 Mo4 -173.2(3) . 2_645
O8 Mo1 O10 Mo4 -54.0(5) . 2_645
O11 Mo1 O10 Mo4 -14.4(2) . 2_645
O10 Mo1 O10 Mo4 -100.7(3) 2_645 2_645
O7 Mo1 O10 Mo8 -46.2(7) . .
O9 Mo1 O10 Mo8 61.7(7) . .
O8 Mo1 O10 Mo8 -179.2(5) . .
O11 Mo1 O10 Mo8 -139.5(7) . .
O10 Mo1 O10 Mo8 134.2(8) 2_645 .
O7 Mo1 O10 Mo1 179.6(3) . 2_645
O9 Mo1 O10 Mo1 -72.5(3) . 2_645
O8 Mo1 O10 Mo1 46.7(5) . 2_645
O11 Mo1 O10 Mo1 86.3(3) . 2_645
O10 Mo1 O10 Mo1 0.0 2_645 2_645
O32 Mo8 O10 Mo1 43.4(7) . .
O14 Mo8 O10 Mo1 -150.9(9) . .
O15 Mo8 O10 Mo1 143.3(7) 2_645 .
O31 Mo8 O10 Mo1 -52.6(7) 2_645 .
O8 Mo8 O10 Mo1 -127.6(7) 2_645 .
Mo4 Mo8 O10 Mo1 127.5(8) 2_645 .
Mo6 Mo8 O10 Mo1 -84.6(7) 2_645 .
O32 Mo8 O10 Mo4 -84.1(3) . 2_645
O14 Mo8 O10 Mo4 81.6(10) . 2_645
O15 Mo8 O10 Mo4 15.8(2) 2_645 2_645
O31 Mo8 O10 Mo4 179.8(3) 2_645 2_645
O8 Mo8 O10 Mo4 104.8(2) 2_645 2_645
Mo6 Mo8 O10 Mo4 147.81(18) 2_645 2_645
O32 Mo8 O10 Mo1 178.9(3) . 2_645
O14 Mo8 O10 Mo1 -15.4(10) . 2_645
O15 Mo8 O10 Mo1 -81.2(3) 2_645 2_645
O31 Mo8 O10 Mo1 82.9(2) 2_645 2_645
O8 Mo8 O10 Mo1 7.87(19) 2_645 2_645
Mo4 Mo8 O10 Mo1 -97.0(3) 2_645 2_645
Mo6 Mo8 O10 Mo1 50.84(15) 2_645 2_645
O13 Mo6 O11 Mo4 13.3(6) . 2_645
O12 Mo6 O11 Mo4 142.7(6) . 2_645
O31 Mo6 O11 Mo4 -90.7(6) . 2_645
O8 Mo6 O11 Mo4 -167.0(7) . 2_645
N3 Mo6 O11 Mo4 104.8(6) 1_545 2_645
Mo8 Mo6 O11 Mo4 -125.4(6) 2_645 2_645
O13 Mo6 O11 Mo1 -176.6(3) . .
O12 Mo6 O11 Mo1 -47.3(7) . .
O31 Mo6 O11 Mo1 79.4(3) . .
O8 Mo6 O11 Mo1 3.1(2) . .
N3 Mo6 O11 Mo1 -85.1(3) 1_545 .
Mo8 Mo6 O11 Mo1 44.6(2) 2_645 .
O7 Mo1 O11 Mo4 -85.9(3) . 2_645
O9 Mo1 O11 Mo4 88.6(8) . 2_645
O8 Mo1 O11 Mo4 171.0(3) . 2_645
O10 Mo1 O11 Mo4 16.3(3) . 2_645
O10 Mo1 O11 Mo4 94.2(3) 2_645 2_645
O7 Mo1 O11 Mo6 99.6(3) . .
O9 Mo1 O11 Mo6 -85.9(8) . .
O8 Mo1 O11 Mo6 -3.5(3) . .
O10 Mo1 O11 Mo6 -158.2(3) . .
O10 Mo1 O11 Mo6 -80.2(3) 2_645 .
O13 Mo6 O12 Zn1 103.5(6) . 2_655
O31 Mo6 O12 Zn1 -147.6(5) . 2_655
O11 Mo6 O12 Zn1 -22.7(10) . 2_655
O8 Mo6 O12 Zn1 -69.3(5) . 2_655
N3 Mo6 O12 Zn1 15.0(5) 1_545 2_655
Mo8 Mo6 O12 Zn1 -114.8(5) 2_645 2_655
O12 Mo6 O13 Zn3 -173.3(6) . 2_645
O31 Mo6 O13 Zn3 78.6(7) . 2_645
O11 Mo6 O13 Zn3 -15.9(7) . 2_645
O8 Mo6 O13 Zn3 -16.7(14) . 2_645
N3 Mo6 O13 Zn3 -94.1(7) 1_545 2_645
Mo8 Mo6 O13 Zn3 76.6(8) 2_645 2_645
O17 Mo4 O15 Mo8 77.3(4) . 2_645
O16 Mo4 O15 Mo8 -173.7(3) . 2_645
O11 Mo4 O15 Mo8 -36.8(7) 2_645 2_645
O10 Mo4 O15 Mo8 -20.4(3) 2_645 2_645
O9 Mo4 O15 Mo8 -93.9(3) . 2_645
O17 Mo4 O16 Zn3 -76.3(8) . .
O15 Mo4 O16 Zn3 179.8(6) . .
O11 Mo4 O16 Zn3 22.0(7) 2_645 .
O10 Mo4 O16 Zn3 82.9(10) 2_645 .
O9 Mo4 O16 Zn3 103.5(7) . .
Mo8 Mo4 O16 Zn3 173.9(4) 2_645 .
N5 Zn3 O16 Mo4 70.3(8) . .
N17 Zn3 O16 Mo4 -102.1(8) 2_656 .
O1W Zn3 O16 Mo4 161.9(8) . .
O18 Zn3 O16 Mo4 -145.6(11) . .
O13 Zn3 O16 Mo4 -20.9(7) 2_645 .
O23 Mo7 O18 Zn3 117.9(5) . .
O21 Mo7 O18 Zn3 -135.0(5) . .
O27 Mo7 O18 Zn3 -14.3(9) . .
N18 Mo7 O18 Zn3 26.6(5) 2_656 .
O22 Mo7 O18 Zn3 -58.6(5) . .
N5 Zn3 O18 Mo7 161.4(6) . .
N17 Zn3 O18 Mo7 -28.1(5) 2_656 .
O1W Zn3 O18 Mo7 68.6(5) . .
O16 Zn3 O18 Mo7 16.5(17) . .
O13 Zn3 O18 Mo7 -107.6(5) 2_645 .
O23 Mo7 O21 Mo5 177.3(4) . .
O18 Mo7 O21 Mo5 68.0(4) . .
O27 Mo7 O21 Mo5 -85.6(4) . .
N18 Mo7 O21 Mo5 -27.6(11) 2_656 .
O22 Mo7 O21 Mo5 -16.5(3) . .
O19 Mo5 O21 Mo7 -179.5(4) . .
O20 Mo5 O21 Mo7 -73.1(4) . .
O28 Mo5 O21 Mo7 52.7(7) 2_656 .
O25 Mo5 O21 Mo7 89.3(4) 2_656 .
O22 Mo5 O21 Mo7 16.5(3) . .
Mo3 Mo5 O21 Mo7 88.4(4) 2_656 .
O26 Mo2 O22 Mo7 -87.3(3) . .
O24 Mo2 O22 Mo7 163.8(3) . .
O25 Mo2 O22 Mo7 44.5(5) . .
O27 Mo2 O22 Mo7 4.8(2) . .
O25 Mo2 O22 Mo7 91.0(3) 2_656 .
O26 Mo2 O22 Mo5 173.5(3) . .
O24 Mo2 O22 Mo5 64.5(4) . .
O25 Mo2 O22 Mo5 -54.8(5) . .
O27 Mo2 O22 Mo5 -94.5(3) . .
O25 Mo2 O22 Mo5 -8.3(3) 2_656 .
O23 Mo7 O22 Mo2 -13.2(15) . .
O18 Mo7 O22 Mo2 152.2(3) . .
O21 Mo7 O22 Mo2 -103.8(3) . .
O27 Mo7 O22 Mo2 -5.2(3) . .
N18 Mo7 O22 Mo2 72.7(3) 2_656 .
O23 Mo7 O22 Mo5 103.4(13) . .
O18 Mo7 O22 Mo5 -91.2(3) . .
O21 Mo7 O22 Mo5 12.8(2) . .
O27 Mo7 O22 Mo5 111.4(3) . .
N18 Mo7 O22 Mo5 -170.6(3) 2_656 .
O19 Mo5 O22 Mo2 35.0(12) . .
O20 Mo5 O22 Mo2 -162.3(4) . .
O28 Mo5 O22 Mo2 -64.9(3) 2_656 .
O21 Mo5 O22 Mo2 98.5(4) . .
O25 Mo5 O22 Mo2 9.2(3) 2_656 .
Mo3 Mo5 O22 Mo2 -32.1(3) 2_656 .
O19 Mo5 O22 Mo7 -75.6(10) . .
O20 Mo5 O22 Mo7 87.1(3) . .
O28 Mo5 O22 Mo7 -175.5(2) 2_656 .
O21 Mo5 O22 Mo7 -12.1(2) . .
O25 Mo5 O22 Mo7 -101.4(2) 2_656 .
Mo3 Mo5 O22 Mo7 -142.68(16) 2_656 .
O26 Mo2 O24 Mo3 -174.6(3) . 2_656
O22 Mo2 O24 Mo3 -66.0(3) . 2_656
O25 Mo2 O24 Mo3 78.2(3) . 2_656
O27 Mo2 O24 Mo3 13.2(9) . 2_656
O25 Mo2 O24 Mo3 4.9(3) 2_656 2_656
O26 Mo2 O25 Mo3 76.5(3) . .
O24 Mo2 O25 Mo3 -175.6(3) . .
O22 Mo2 O25 Mo3 -55.4(5) . .
O27 Mo2 O25 Mo3 -15.1(2) . .
O25 Mo2 O25 Mo3 -101.5(3) 2_656 .
O26 Mo2 O25 Mo5 -49.2(7) . 2_656
O24 Mo2 O25 Mo5 58.7(7) . 2_656
O22 Mo2 O25 Mo5 178.9(5) . 2_656
O27 Mo2 O25 Mo5 -140.8(7) . 2_656
O25 Mo2 O25 Mo5 132.8(8) 2_656 2_656
O26 Mo2 O25 Mo2 178.0(3) . 2_656
O24 Mo2 O25 Mo2 -74.1(3) . 2_656
O22 Mo2 O25 Mo2 46.1(5) . 2_656
O27 Mo2 O25 Mo2 86.3(3) . 2_656
O25 Mo2 O25 Mo2 0.0 2_656 2_656
O29 Mo3 O25 Mo2 -76.6(3) . .
O30 Mo3 O25 Mo2 100.8(7) . .
O28 Mo3 O25 Mo2 -172.4(3) . .
O27 Mo3 O25 Mo2 17.0(3) . .
O24 Mo3 O25 Mo2 102.8(3) 2_656 .
Mo5 Mo3 O25 Mo2 -155.8(4) 2_656 .
O29 Mo3 O25 Mo5 79.2(3) . 2_656
O30 Mo3 O25 Mo5 -103.4(7) . 2_656
O28 Mo3 O25 Mo5 -16.6(2) . 2_656
O27 Mo3 O25 Mo5 172.8(3) . 2_656
O24 Mo3 O25 Mo5 -101.4(2) 2_656 2_656
O29 Mo3 O25 Mo2 176.9(3) . 2_656
O30 Mo3 O25 Mo2 -5.7(8) . 2_656
O28 Mo3 O25 Mo2 81.1(3) . 2_656
O27 Mo3 O25 Mo2 -89.6(2) . 2_656
O24 Mo3 O25 Mo2 -3.7(2) 2_656 2_656
Mo5 Mo3 O25 Mo2 97.7(2) 2_656 2_656
O29 Mo3 O27 Mo7 -103.8(7) . .
O30 Mo3 O27 Mo7 1.9(7) . .
O28 Mo3 O27 Mo7 140.3(6) . .
O25 Mo3 O27 Mo7 157.0(7) . .
O24 Mo3 O27 Mo7 83.5(7) 2_656 .
Mo5 Mo3 O27 Mo7 162.6(6) 2_656 .
O29 Mo3 O27 Mo2 84.3(3) . .
O30 Mo3 O27 Mo2 -170.0(3) . .
O28 Mo3 O27 Mo2 -31.6(6) . .
O25 Mo3 O27 Mo2 -15.0(2) . .
O24 Mo3 O27 Mo2 -88.4(3) 2_656 .
Mo5 Mo3 O27 Mo2 -9.3(3) 2_656 .
O23 Mo7 O27 Mo3 10.7(7) . .
O18 Mo7 O27 Mo3 144.7(6) . .
O21 Mo7 O27 Mo3 -92.3(7) . .
N18 Mo7 O27 Mo3 103.4(7) 2_656 .
O22 Mo7 O27 Mo3 -167.4(7) . .
O23 Mo7 O27 Mo2 -177.4(3) . .
O18 Mo7 O27 Mo2 -43.4(7) . .
O21 Mo7 O27 Mo2 79.6(3) . .
N18 Mo7 O27 Mo2 -84.7(3) 2_656 .
O22 Mo7 O27 Mo2 4.4(2) . .
O26 Mo2 O27 Mo3 -86.0(3) . .
O24 Mo2 O27 Mo3 86.4(8) . .
O22 Mo2 O27 Mo3 170.5(3) . .
O25 Mo2 O27 Mo3 16.8(3) . .
O25 Mo2 O27 Mo3 94.6(3) 2_656 .
O26 Mo2 O27 Mo7 98.2(3) . .
O24 Mo2 O27 Mo7 -89.4(8) . .
O22 Mo2 O27 Mo7 -5.2(3) . .
O25 Mo2 O27 Mo7 -158.9(3) . .
O25 Mo2 O27 Mo7 -81.2(3) 2_656 .
O29 Mo3 O28 Mo5 -78.0(4) . 2_656
O30 Mo3 O28 Mo5 176.1(4) . 2_656
O27 Mo3 O28 Mo5 37.5(6) . 2_656
O25 Mo3 O28 Mo5 21.0(3) . 2_656
O24 Mo3 O28 Mo5 94.4(3) 2_656 2_656
O29 Mo3 O30 Zn2 -148.9(7) . 2_766
O28 Mo3 O30 Zn2 -47.2(8) . 2_766
O27 Mo3 O30 Zn2 110.9(7) . 2_766
O25 Mo3 O30 Zn2 33.8(13) . 2_766
O24 Mo3 O30 Zn2 31.8(7) 2_656 2_766
Mo5 Mo3 O30 Zn2 -44.0(9) 2_656 2_766
O13 Mo6 O31 Mo8 -177.7(3) . 2_645
O12 Mo6 O31 Mo8 71.2(4) . 2_645
O11 Mo6 O31 Mo8 -85.8(3) . 2_645
O8 Mo6 O31 Mo8 -16.5(3) . 2_645
N3 Mo6 O31 Mo8 -23.2(12) 1_545 2_645
O30 Zn2 O33 S1 161.7(11) 2_766 .
O2W Zn2 O33 S1 63.8(14) . .
N8 Zn2 O33 S1 -32(2) . .
N12 Zn2 O33 S1 -105(3) 2_776 .
N11 Zn1 O34 S1 -24(3) 2_776 .
O3W Zn1 O34 S1 157.3(15) . .
N9' Zn1 O34 S1 -115.5(16) . .
N2 Zn1 O34 S1 65.5(16) 2_665 .
N9 Zn1 O34 S1 -105.7(18) . .
Zn1 O34 S1 O36 -58(2) . .
Zn1 O34 S1 O35 171.4(16) . .
Zn1 O34 S1 O33 55.5(19) . .
Zn2 O33 S1 O36 153.8(16) . .
Zn2 O33 S1 O35 -86.3(17) . .
Zn2 O33 S1 O34 29.1(16) . .
O15W O7W O8W O13W -37(5) 2_645 2_645
O13W O7W O8W O9W 8(9) 2_645 .
O15W O7W O8W O9W -29(11) 2_645 .
O7W O8W O9W O13W -8(9) . 2_645
O8W O13W O14W O15W 106(8) 2_645 .
O7W O13W O14W O15W 43(8) 2_645 .
O9W O13W O14W O15W 157(7) 2_645 .
O13W O14W O15W O7W -33(5) . 2_645
O8W O13W O15W O14W -95(8) 2_645 .
O7W O13W O15W O14W -141(7) 2_645 .
O9W O13W O15W O14W -28(9) 2_645 .
O8W O13W O15W O7W 46(6) 2_645 2_645
O9W O13W O15W O7W 112(8) 2_645 2_645
O14W O13W O15W O7W 141(7) . 2_645
C38 C39 N10 C41A -31(3) . .
C40 C39 N10 C41A 148(2) . .
C38 C39 N10 C42 154.7(15) . .
C40 C39 N10 C42 -27(2) . .
C38 C39 N10 C41 -30(2) . .
C40 C39 N10 C41 148.3(15) . .
C38 C39 N10 C41B -1(3) . .
C40 C39 N10 C41B 178(3) . .
C41A N10 C41 C41B -111(15) . .
C42 N10 C41 C41B -111(5) . .
C39 N10 C41 C41B 74(5) . .
C41A N10 C41 N11 0(14) . .
C42 N10 C41 N11 0.0 . .
C39 N10 C41 N11 -175.7(15) . .
C41B N10 C41 N11 111(5) . .
C41B C41 N11 C41A 101(15) . .
N10 C41 N11 C41A 0(13) . .
C41B C41 N11 N12 101(5) . .
N10 C41 N11 N12 0.0 . .
N10 C41 N11 C41B -101(5) . .
C41B C41 N11 Zn1 -79(5) . 2_776
N10 C41 N11 Zn1 -179.8(11) . 2_776
C41A N11 N12 C42 0.0(16) . .
C41 N11 N12 C42 0.0 . .
C41B N11 N12 C42 25(2) . .
Zn1 N11 N12 C42 179.8(9) 2_776 .
C41A N11 N12 Zn2 166.4(15) . 2_776
C41 N11 N12 Zn2 166.4(10) . 2_776
C41B N11 N12 Zn2 -169(2) . 2_776
Zn1 N11 N12 Zn2 -13.8(13) 2_776 2_776
C41A N10 C42 N12 0.0(16) . .
C41 N10 C42 N12 0.0 . .
C39 N10 C42 N12 175.8(15) . .
C41B N10 C42 N12 -28(3) . .
N11 N12 C42 N10 0.0 . .
Zn2 N12 C42 N10 -164.6(12) 2_776 .
N10 C41 C41B C41A 52(10) . .
N11 C41 C41B C41A -58(10) . .
N11 C41 C41B N10 -110.4(18) . .
N10 C41 C41B N11 110.4(18) . .
C41A N10 C41B C41 12(3) . .
C42 N10 C41B C41 80(5) . .
C39 N10 C41B C41 -122(4) . .
C42 N10 C41B C41A 68(5) . .
C41 N10 C41B C41A -12(3) . .
C39 N10 C41B C41A -134(4) . .
C41A N10 C41B N11 -33(4) . .
C42 N10 C41B N11 35(3) . .
C41 N10 C41B N11 -45(3) . .
C39 N10 C41B N11 -166.9(14) . .
C41A N11 C41B C41 -15(4) . .
N12 N11 C41B C41 -88(5) . .
Zn1 N11 C41B C41 118(4) 2_776 .
N12 N11 C41B C41A -73(5) . .
C41 N11 C41B C41A 15(4) . .
Zn1 N11 C41B C41A 133(5) 2_776 .
C41A N11 C41B N10 39(4) . .
N12 N11 C41B N10 -34(3) . .
C41 N11 C41B N10 54(4) . .
Zn1 N11 C41B N10 172.1(11) 2_776 .
C41 C41B C41A N10 -121(11) . .
N11 C41B C41A N10 128(4) . .
C41 C41B C41A N11 111(11) . .
N10 C41B C41A N11 -128(4) . .
C42 N10 C41A C41B -121(5) . .
C41 N10 C41A C41B 58(14) . .
C39 N10 C41A C41B 64(6) . .
C42 N10 C41A N11 0(3) . .
C39 N10 C41A N11 -175.2(18) . .
C41B N10 C41A N11 121(6) . .
N12 N11 C41A C41B 114(5) . .
C41 N11 C41A C41B -65(14) . .
Zn1 N11 C41A C41B -65(6) 2_776 .
N12 N11 C41A N10 0(3) . .
C41B N11 C41A N10 -114(6) . .
Zn1 N11 C41A N10 -179.8(13) 2_776 .
C20' C20 C19 C19' 0(7) . .
C21 C20 C19 C19' 62(6) . .
C20' C20 C19 C18 -60(6) . .
C19' C20 C19 C18 -60(5) . .
C21 C20 C19 C18 2(5) . .
C19' C20 C19 C20' 0(7) . .
C21 C20 C19 C20' 62(5) . .
C17 C18 C19 C19' -93(6) . .
C17 C18 C19 C20 -16(4) . .
C19' C18 C19 C20 77(6) . .
C17 C18 C19 C20' -37(3) . .
C19' C18 C19 C20' 56(5) . .
C20 C20' C19 C19' -180(8) . .
C21 C20' C19 C19' 98(5) . .
C21 C20' C19 C20 -82(5) . .
C19' C20' C19 C20 180(8) . .
C20 C20' C19 C18 128(6) . .
C21 C20' C19 C18 46(3) . .
C19' C20' C19 C18 -52(5) . .
C20 C19 C19' C18 -122(2) . .
C20' C19 C19' C18 -122(3) . .
C20 C19 C19' C20' 0(3) . .
C18 C19 C19' C20' 122(3) . .
C18 C19 C19' C20 122(2) . .
C20' C19 C19' C20 0(3) . .
C17 C18 C19' C19 100(6) . .
C17 C18 C19' C20' 12(4) . .
C19 C18 C19' C20' -88(6) . .
C17 C18 C19' C20 39(4) . .
C19 C18 C19' C20 -61(5) . .
C20 C20' C19' C19 0(7) . .
C21 C20' C19' C19 -92(6) . .
C20 C20' C19' C18 92(6) . .
C21 C20' C19' C18 0(5) . .
C19 C20' C19' C18 92(6) . .
C21 C20' C19' C20 -92(5) . .
C19 C20' C19' C20 0(7) . .
C20' C20 C19' C19 -180(8) . .
C21 C20 C19' C19 -125(6) . .
C20' C20 C19' C18 -102(5) . .
C19 C20 C19' C18 77(6) . .
C21 C20 C19' C18 -47(4) . .
C19 C20 C19' C20' 180(8) . .
C21 C20 C19' C20' 55(4) . .
C36 C35 O4 O4' -12(5) . .
C40 C35 O4 O4' 170(4) . .
C36 C35 O4 C34' -117(7) . .
C40 C35 O4 C34' 66(7) . .
O4' C35 O4 C34' -105(8) . .
C36 C35 O4 C34 1(4) . .
C40 C35 O4 C34 -176(2) . .
O4' C35 O4 C34 14(3) . .
C34' O4 C34 O4' 125(7) . .
C35 O4 C34 O4' -17(4) . .
O4' O4 C34 C4 -139(5) . .
C34' O4 C34 C4 -14(5) . .
C35 O4 C34 C4 -156(2) . .
O4' O4 C34 C34' -125(7) . .
C35 O4 C34 C34' -142(6) . .
O4' O4 C34 C4' -139(5) . .
C34' O4 C34 C4' -14(5) . .
C35 O4 C34 C4' -156(2) . .
C4' C4 C34 O4' -27(7) . .
C3 C4 C34 O4' 68(5) . .
C5 C4 C34 O4' -93(5) . .
C4' C4 C34 O4 1(6) . .
C3 C4 C34 O4 96(3) . .
C5 C4 C34 O4 -65(3) . .
C4' C4 C34 C34' -7(5) . .
C3 C4 C34 C34' 89(3) . .
C5 C4 C34 C34' -73(3) . .
C3 C4 C34 C4' 95(5) . .
C5 C4 C34 C4' -66(4) . .
C4 C4' C34 O4' 159(6) . .
C5 C4' C34 O4' -131(3) . .
C3 C4' C34 O4' 112(3) . .
C34' C4' C34 O4' -14(3) . .
C4 C4' C34 O4 -179(5) . .
C5 C4' C34 O4 -109(3) . .
C3 C4' C34 O4 134(2) . .
C34' C4' C34 O4 8(3) . .
C5 C4' C34 C4 70(5) . .
C3 C4' C34 C4 -47(4) . .
C34' C4' C34 C4 -172(6) . .
C4 C4' C34 C34' 172(6) . .
C5 C4' C34 C34' -117(3) . .
C3 C4' C34 C34' 125(3) . .
C34 O4 C34' O4' -42(5) . .
C35 O4 C34' O4' 84(8) . .
O4' O4 C34' C4' 61(8) . .
C34 O4 C34' C4' 18(6) . .
C35 O4 C34' C4' 145(4) . .
O4' O4 C34' C34 42(5) . .
C35 O4 C34' C34 127(7) . .
C4 C4' C34' O4 -24(9) . .
C5 C4' C34' O4 77(8) . .
C3 C4' C34' O4 -95(7) . .
C34 C4' C34' O4 -17(6) . .
C4 C4' C34' O4' 4(6) . .
C5 C4' C34' O4' 105(4) . .
C3 C4' C34' O4' -67(4) . .
C34 C4' C34' O4' 11(2) . .
C4 C4' C34' C34 -7(5) . .
C5 C4' C34' C34 94(4) . .
C3 C4' C34' C34 -78(3) . .
O4' C34 C34' O4 -32(4) . .
C4 C34 C34' O4 166(5) . .
C4' C34 C34' O4 163(5) . .
O4 C34 C34' O4' 32(4) . .
C4 C34 C34' O4' -161(4) . .
C4' C34 C34' O4' -164(4) . .
O4' C34 C34' C4' 164(4) . .
O4 C34 C34' C4' -163(5) . .
C4 C34 C34' C4' 3(2) . .
C34' O4 O4' C34 -65(6) . .
C35 O4 O4' C34 163(3) . .
C34 O4 O4' C34' 65(6) . .
C35 O4 O4' C34' -132(6) . .
C34' O4 O4' C35 132(6) . .
C34 O4 O4' C35 -163(3) . .
C4 C34 O4' O4 55(6) . .
C34' C34 O4' O4 30(3) . .
C4' C34 O4' O4 44(5) . .
O4 C34 O4' C34' -30(3) . .
C4 C34 O4' C34' 25(5) . .
C4' C34 O4' C34' 14(3) . .
O4 C34 O4' C35 88(13) . .
C4 C34 O4' C35 143(11) . .
C34' C34 O4' C35 118(13) . .
C4' C34 O4' C35 132(12) . .
C4' C34' O4' O4 -131(7) . .
C34 C34' O4' O4 -116(7) . .
O4 C34' O4' C34 116(7) . .
C4' C34' O4' C34 -15(3) . .
O4 C34' O4' C35 -49(6) . .
C4' C34' O4' C35 -180(2) . .
C34 C34' O4' C35 -165(4) . .
C36 C35 O4' O4 171(4) . .
C40 C35 O4' O4 -13(5) . .
C36 C35 O4' C34 80(13) . .
C40 C35 O4' C34 -104(13) . .
O4 C35 O4' C34 -91(13) . .
C36 C35 O4' C34' -164(3) . .
C40 C35 O4' C34' 12(4) . .
O4 C35 O4' C34' 25(3) . .
O6W O11W O4W O10W -111(8) 1_565 .
